data_4317338
loop_
_publ_author_name
'Md Hosnay Mobarok'
'Okemona Oke'
'Michael J. Ferguson'
'Robert McDonald'
'Martin Cowie'

_publ_section_title
;
 Multiple Silicon-Hydrogen Bond Activations at Adjacent Rhodium and
 Iridium Centers
;
_journal_name_full 'Inorganic Chemistry'
_journal_page_first 11556
_journal_page_last 11572
_journal_paper_doi 10.1021/ic1017196
_journal_volume 49
_journal_year 2010
_chemical_formula_moiety 'C61 H58 Ir O2 P4 Rh Si, 0.25(C H2 Cl2)'
_chemical_formula_sum 'C61.25 H58.5 Cl0.5 Ir O2 P4 Rh Si'
_chemical_formula_weight 1291.39
_chemical_name_systematic
; 
 ? 
;
_space_group_IT_number 14
_symmetry_cell_setting monoclinic
_symmetry_space_group_name_Hall '-P 2ybc'
_symmetry_space_group_name_H-M 'P 1 21/c 1'
_atom_sites_solution_hydrogens geom
_atom_sites_solution_primary direct
_atom_sites_solution_secondary difmap
_audit_creation_method SHELXL-97
_cell_angle_alpha 90.00
_cell_angle_beta 100.4443(4)
_cell_angle_gamma 90.00
_cell_formula_units_Z 8
_cell_length_a 23.3576(8)
_cell_length_b 19.2433(7)
_cell_length_c 24.8837(8)
_cell_measurement_reflns_used 9363
_cell_measurement_temperature 173(2)
_cell_measurement_theta_max 27.47
_cell_measurement_theta_min 2.28
_cell_volume 10999.3(7)
_computing_cell_refinement 'Bruker SAINT'
_computing_data_collection 'Bruker APEX2'
_computing_data_reduction 'Bruker SAINT'
_computing_molecular_graphics 'Bruker SHELXTL'
_computing_publication_material 'Bruker SHELXTL'
_computing_structure_refinement 'SHELXL-97 (Sheldrick, 2008)'
_computing_structure_solution 'DIRDIF-2008 (Beurskens et al., 2008)'
_diffrn_ambient_temperature 173(2)
_diffrn_measured_fraction_theta_full 0.999
_diffrn_measured_fraction_theta_max 0.999
_diffrn_measurement_device_type 'Bruker APEX-II CCD'
_diffrn_measurement_method '\w scans'
_diffrn_radiation_monochromator graphite
_diffrn_radiation_source 'fine-focus sealed tube'
_diffrn_radiation_type MoK\a
_diffrn_radiation_wavelength 0.71073
_diffrn_reflns_av_R_equivalents 0.0156
_diffrn_reflns_av_sigmaI/netI 0.0130
_diffrn_reflns_limit_h_max 30
_diffrn_reflns_limit_h_min -30
_diffrn_reflns_limit_k_max 24
_diffrn_reflns_limit_k_min -24
_diffrn_reflns_limit_l_max 32
_diffrn_reflns_limit_l_min -32
_diffrn_reflns_number 95522
_diffrn_reflns_theta_full 27.48
_diffrn_reflns_theta_max 27.48
_diffrn_reflns_theta_min 1.53
_exptl_absorpt_coefficient_mu 2.923
_exptl_absorpt_correction_T_max 0.6817
_exptl_absorpt_correction_T_min 0.2540
_exptl_absorpt_correction_type integration
_exptl_absorpt_process_details 'SADABS (Sheldrick, 2008)'
_exptl_crystal_colour yellow
_exptl_crystal_density_diffrn 1.560
_exptl_crystal_density_method 'not measured'
_exptl_crystal_description prism
_exptl_crystal_F_000 5172
_exptl_crystal_size_max 0.65
_exptl_crystal_size_mid 0.57
_exptl_crystal_size_min 0.14
_refine_diff_density_max 0.691
_refine_diff_density_min -0.639
_refine_diff_density_rms 0.063
_refine_ls_extinction_method none
_refine_ls_goodness_of_fit_ref 1.039
_refine_ls_hydrogen_treatment mixed
_refine_ls_matrix_type full
_refine_ls_number_parameters 1313
_refine_ls_number_reflns 25177
_refine_ls_number_restraints 0
_refine_ls_restrained_S_all 1.039
_refine_ls_R_factor_all 0.0217
_refine_ls_R_factor_gt 0.0179
_refine_ls_shift/su_max 0.005
_refine_ls_shift/su_mean 0.000
_refine_ls_structure_factor_coef Fsqd
_refine_ls_weighting_details 'calc w=1/[\s^2^(Fo^2^)+(0.0227P)^2^+8.1710P] where P=(Fo^2^+2Fc^2^)/3'
_refine_ls_weighting_scheme calc
_refine_ls_wR_factor_gt 0.0454
_refine_ls_wR_factor_ref 0.0473
_reflns_number_gt 22869
_reflns_number_total 25177
_reflns_threshold_expression I>2\s(I)
_cod_data_source_file ic1017196_si_002_1.cif
_cod_data_source_block compound5
_cod_depositor_comments
;
The following automatic conversions were performed:

'_symmetry_cell_setting' value 'Monoclinic' changed to 'monoclinic'
according to the built-in table from CIF Core dictionary named
'cif_core.dic' version 2.4.1 from 2010-06-29.

Automatic conversion script
Id: cif_fix_values 1646 2011-03-28 12:23:43Z adriana 
;
_cod_original_sg_symbol_H-M 'P 21/c'
_cod_database_code 4317338

loop_
_symmetry_equiv_pos_as_xyz
'x, y, z'
'-x, y+1/2, -z+1/2'
'-x, -y, -z'
'x, -y-1/2, z-1/2'

loop_
_atom_site_label
_atom_site_type_symbol
_atom_site_fract_x
_atom_site_fract_y
_atom_site_fract_z
_atom_site_U_iso_or_equiv
_atom_site_adp_type
_atom_site_occupancy
_atom_site_symmetry_multiplicity
_atom_site_calc_flag
_atom_site_refinement_flags
_atom_site_disorder_assembly
_atom_site_disorder_group
Ir1A Ir 0.139369(3) 0.290151(4) 0.366516(3) 0.01603(2) Uani 0.80 1 d P A 1
Rh2A Rh 0.139369(3) 0.290151(4) 0.366516(3) 0.01603(2) Uani 0.20 1 d P A 2
Rh1A Rh 0.153297(5) 0.192938(5) 0.454398(4) 0.01666(3) Uani 0.80 1 d P A 1
Ir2A Ir 0.153297(5) 0.192938(5) 0.454398(4) 0.01666(3) Uani 0.20 1 d P A 2
H1A H 0.1554(11) 0.3404(14) 0.4162(10) 0.049(7) Uiso 1 1 d . . .
H2A H 0.1391(12) 0.2517(14) 0.4882(11) 0.053(8) Uiso 1 1 d . . .
P1A P 0.11888(2) 0.19981(2) 0.302553(17) 0.01730(8) Uani 1 1 d . . .
P2A P 0.165947(19) 0.10181(2) 0.395334(17) 0.01798(8) Uani 1 1 d . . .
P3A P 0.24003(2) 0.29564(2) 0.365833(18) 0.01783(8) Uani 1 1 d . . .
P4A P 0.25032(2) 0.23085(2) 0.477447(18) 0.01888(9) Uani 1 1 d . . .
Si1A Si 0.06790(2) 0.25694(2) 0.417425(19) 0.01828(9) Uani 1 1 d . . .
H1SI H 0.0112(8) 0.2245(10) 0.3889(8) 0.014(3) Uiso 1 1 d . . .
O1A O 0.07749(7) 0.40767(8) 0.30015(7) 0.0425(4) Uani 1 1 d . A .
O2A O 0.11701(8) 0.10767(8) 0.54409(6) 0.0393(4) Uani 1 1 d . A .
C1A C 0.10244(8) 0.36262(9) 0.32429(7) 0.0238(4) Uani 1 1 d . . .
C2A C 0.13142(9) 0.13804(10) 0.50915(7) 0.0249(4) Uani 1 1 d . . .
C3A C 0.16555(8) 0.12474(9) 0.32350(7) 0.0199(3) Uani 1 1 d . A .
H3AA H 0.2058 0.1354 0.3186 0.024 Uiso 1 1 calc R . .
H3BA H 0.1515 0.0846 0.2999 0.024 Uiso 1 1 calc R . .
C4A C 0.28446(8) 0.23966(9) 0.41690(7) 0.0201(3) Uani 1 1 d . A .
H4AA H 0.2886 0.1932 0.4009 0.024 Uiso 1 1 calc R . .
H4BA H 0.3238 0.2600 0.4276 0.024 Uiso 1 1 calc R . .
C11A C 0.12984(8) 0.21531(9) 0.23231(7) 0.0209(3) Uani 1 1 d . A .
C12A C 0.10164(9) 0.27164(11) 0.20354(8) 0.0274(4) Uani 1 1 d . . .
H12A H 0.0802 0.3032 0.2216 0.033 Uiso 1 1 calc R A .
C13A C 0.10447(10) 0.28218(11) 0.14912(8) 0.0326(4) Uani 1 1 d . A .
H13A H 0.0850 0.3207 0.1301 0.039 Uiso 1 1 calc R . .
C14A C 0.13574(11) 0.23661(12) 0.12220(8) 0.0369(5) Uani 1 1 d . . .
H14A H 0.1371 0.2433 0.0846 0.044 Uiso 1 1 calc R A .
C15A C 0.16466(12) 0.18181(12) 0.15042(9) 0.0403(5) Uani 1 1 d . A .
H15A H 0.1869 0.1512 0.1324 0.048 Uiso 1 1 calc R . .
C16A C 0.16163(10) 0.17081(10) 0.20508(8) 0.0314(4) Uani 1 1 d . . .
H16A H 0.1815 0.1324 0.2240 0.038 Uiso 1 1 calc R A .
C21A C 0.04495(8) 0.16486(9) 0.28517(7) 0.0210(3) Uani 1 1 d . A .
C22A C -0.00072(9) 0.21256(10) 0.27354(8) 0.0284(4) Uani 1 1 d . . .
H22A H 0.0068 0.2607 0.2799 0.034 Uiso 1 1 calc R A .
C23A C -0.05658(9) 0.19057(12) 0.25290(9) 0.0341(5) Uani 1 1 d . A .
H23A H -0.0869 0.2237 0.2436 0.041 Uiso 1 1 calc R . .
C24A C -0.06856(9) 0.12029(12) 0.24564(9) 0.0344(5) Uani 1 1 d . . .
H24A H -0.1072 0.1052 0.2320 0.041 Uiso 1 1 calc R A .
C25A C -0.02430(10) 0.07245(11) 0.25824(8) 0.0336(5) Uani 1 1 d . A .
H25A H -0.0326 0.0242 0.2540 0.040 Uiso 1 1 calc R . .
C26A C 0.03241(9) 0.09455(10) 0.27717(8) 0.0270(4) Uani 1 1 d . . .
H26A H 0.0629 0.0613 0.2847 0.032 Uiso 1 1 calc R A .
C31A C 0.11661(8) 0.02630(9) 0.38926(7) 0.0209(3) Uani 1 1 d . A .
C32A C 0.06550(8) 0.02798(10) 0.41029(8) 0.0251(4) Uani 1 1 d . . .
H32A H 0.0551 0.0689 0.4275 0.030 Uiso 1 1 calc R A .
C33A C 0.02940(9) -0.03013(11) 0.40621(9) 0.0308(4) Uani 1 1 d . A .
H33A H -0.0054 -0.0287 0.4209 0.037 Uiso 1 1 calc R . .
C34A C 0.04397(9) -0.08978(11) 0.38084(9) 0.0344(5) Uani 1 1 d . . .
H34A H 0.0192 -0.1293 0.3780 0.041 Uiso 1 1 calc R A .
C35A C 0.09467(10) -0.09191(11) 0.35958(9) 0.0341(5) Uani 1 1 d . A .
H35A H 0.1047 -0.1328 0.3420 0.041 Uiso 1 1 calc R . .
C36A C 0.13092(9) -0.03422(10) 0.36392(8) 0.0280(4) Uani 1 1 d . . .
H36A H 0.1659 -0.0360 0.3495 0.034 Uiso 1 1 calc R A .
C41A C 0.23533(8) 0.05553(9) 0.41367(8) 0.0237(4) Uani 1 1 d . A .
C42A C 0.24919(9) 0.03258(10) 0.46778(9) 0.0313(4) Uani 1 1 d . . .
H42A H 0.2238 0.0429 0.4925 0.038 Uiso 1 1 calc R A .
C43A C 0.29957(10) -0.00497(11) 0.48573(10) 0.0425(6) Uani 1 1 d . A .
H43A H 0.3083 -0.0209 0.5224 0.051 Uiso 1 1 calc R . .
C44A C 0.33700(10) -0.01917(13) 0.45038(12) 0.0491(6) Uani 1 1 d . . .
H44A H 0.3716 -0.0448 0.4628 0.059 Uiso 1 1 calc R A .
C45A C 0.32459(10) 0.00347(13) 0.39714(11) 0.0458(6) Uani 1 1 d . A .
H45A H 0.3509 -0.0060 0.3731 0.055 Uiso 1 1 calc R . .
C46A C 0.27320(9) 0.04058(11) 0.37837(9) 0.0345(5) Uani 1 1 d . . .
H46A H 0.2643 0.0555 0.3414 0.041 Uiso 1 1 calc R A .
C51A C 0.26747(8) 0.27375(10) 0.30368(7) 0.0220(3) Uani 1 1 d . A .
C52A C 0.24628(8) 0.31424(10) 0.25763(8) 0.0254(4) Uani 1 1 d . . .
H52A H 0.2195 0.3507 0.2603 0.031 Uiso 1 1 calc R A .
C53A C 0.26360(9) 0.30203(12) 0.20852(8) 0.0332(5) Uani 1 1 d . A .
H53A H 0.2489 0.3301 0.1777 0.040 Uiso 1 1 calc R . .
C54A C 0.30246(10) 0.24890(14) 0.20390(9) 0.0413(5) Uani 1 1 d . . .
H54A H 0.3142 0.2403 0.1699 0.050 Uiso 1 1 calc R A .
C55A C 0.32400(11) 0.20850(14) 0.24886(10) 0.0449(6) Uani 1 1 d . A .
H55A H 0.3507 0.1721 0.2458 0.054 Uiso 1 1 calc R . .
C56A C 0.30672(9) 0.22086(12) 0.29863(8) 0.0331(5) Uani 1 1 d . . .
H56A H 0.3219 0.1929 0.3294 0.040 Uiso 1 1 calc R A .
C61A C 0.27711(8) 0.37951(9) 0.38226(7) 0.0232(4) Uani 1 1 d . A .
C62A C 0.24817(9) 0.43701(10) 0.39806(8) 0.0279(4) Uani 1 1 d . . .
H62A H 0.2075 0.4347 0.3980 0.034 Uiso 1 1 calc R A .
C63A C 0.27881(11) 0.49807(11) 0.41406(9) 0.0364(5) Uani 1 1 d . A .
H63A H 0.2589 0.5374 0.4246 0.044 Uiso 1 1 calc R . .
C64A C 0.33818(11) 0.50163(11) 0.41467(9) 0.0388(5) Uani 1 1 d . . .
H64A H 0.3591 0.5427 0.4268 0.047 Uiso 1 1 calc R A .
C65A C 0.36687(10) 0.44543(12) 0.39761(9) 0.0368(5) Uani 1 1 d . A .
H65A H 0.4074 0.4483 0.3971 0.044 Uiso 1 1 calc R . .
C66A C 0.33667(9) 0.38476(11) 0.38121(8) 0.0303(4) Uani 1 1 d . . .
H66A H 0.3566 0.3464 0.3692 0.036 Uiso 1 1 calc R A .
C71A C 0.26259(9) 0.31753(9) 0.50941(7) 0.0231(4) Uani 1 1 d . A .
C72A C 0.21737(9) 0.35632(10) 0.52365(7) 0.0265(4) Uani 1 1 d . . .
H72A H 0.1790 0.3379 0.5172 0.032 Uiso 1 1 calc R A .
C73A C 0.22750(10) 0.42168(10) 0.54718(8) 0.0329(4) Uani 1 1 d . A .
H73A H 0.1962 0.4475 0.5567 0.039 Uiso 1 1 calc R . .
C74A C 0.28309(11) 0.44910(11) 0.55670(9) 0.0365(5) Uani 1 1 d . . .
H74A H 0.2901 0.4937 0.5730 0.044 Uiso 1 1 calc R A .
C75A C 0.32842(10) 0.41160(11) 0.54248(9) 0.0359(5) Uani 1 1 d . A .
H75A H 0.3665 0.4307 0.5484 0.043 Uiso 1 1 calc R . .
C76A C 0.31846(9) 0.34596(10) 0.51960(8) 0.0302(4) Uani 1 1 d . . .
H76A H 0.3501 0.3200 0.5107 0.036 Uiso 1 1 calc R A .
C81A C 0.30574(8) 0.18056(9) 0.52360(7) 0.0231(4) Uani 1 1 d . A .
C82A C 0.29065(9) 0.15433(10) 0.57130(8) 0.0281(4) Uani 1 1 d . . .
H82A H 0.2527 0.1624 0.5786 0.034 Uiso 1 1 calc R A .
C83A C 0.33025(10) 0.11658(11) 0.60824(8) 0.0343(5) Uani 1 1 d . A .
H83A H 0.3193 0.0994 0.6407 0.041 Uiso 1 1 calc R . .
C84A C 0.38512(10) 0.10391(12) 0.59833(9) 0.0396(5) Uani 1 1 d . . .
H84A H 0.4121 0.0777 0.6236 0.048 Uiso 1 1 calc R A .
C85A C 0.40078(11) 0.12970(14) 0.55126(10) 0.0480(6) Uani 1 1 d . A .
H85A H 0.4389 0.1214 0.5443 0.058 Uiso 1 1 calc R . .
C86A C 0.36143(10) 0.16757(12) 0.51410(9) 0.0375(5) Uani 1 1 d . . .
H86A H 0.3727 0.1848 0.4818 0.045 Uiso 1 1 calc R A .
C91A C 0.03652(8) 0.31047(9) 0.47075(7) 0.0213(3) Uani 1 1 d . A .
C92A C 0.00500(8) 0.27224(10) 0.50457(8) 0.0256(4) Uani 1 1 d . . .
C93A C -0.00957(9) 0.30277(12) 0.55108(8) 0.0324(4) Uani 1 1 d . A .
H93A H -0.0305 0.2761 0.5732 0.039 Uiso 1 1 calc R . .
C94A C 0.00532(10) 0.37058(12) 0.56617(8) 0.0349(5) Uani 1 1 d . . .
C95A C 0.03232(9) 0.40933(11) 0.53110(8) 0.0330(4) Uani 1 1 d . A .
H95A H 0.0409 0.4568 0.5395 0.040 Uiso 1 1 calc R . .
C96A C 0.04747(8) 0.38130(10) 0.48371(8) 0.0253(4) Uani 1 1 d . . .
C97A C -0.01516(10) 0.19871(11) 0.49219(9) 0.0358(5) Uani 1 1 d . A .
H97A H -0.0339 0.1813 0.5217 0.043 Uiso 1 1 calc R . .
H97B H 0.0184 0.1693 0.4891 0.043 Uiso 1 1 calc R . .
H97C H -0.0431 0.1976 0.4577 0.043 Uiso 1 1 calc R . .
C98A C -0.00731(13) 0.39998(16) 0.61912(10) 0.0548(7) Uani 1 1 d . A .
H98A H -0.0486 0.3935 0.6206 0.066 Uiso 1 1 calc R . .
H98B H 0.0020 0.4497 0.6212 0.066 Uiso 1 1 calc R . .
H98C H 0.0165 0.3758 0.6500 0.066 Uiso 1 1 calc R . .
C99A C 0.07333(10) 0.43095(10) 0.44770(9) 0.0343(5) Uani 1 1 d . A .
H99A H 0.0648 0.4788 0.4571 0.041 Uiso 1 1 calc R . .
H99B H 0.0564 0.4220 0.4093 0.041 Uiso 1 1 calc R . .
H99C H 0.1156 0.4243 0.4533 0.041 Uiso 1 1 calc R . .
Ir1B Ir 0.651694(3) 0.295224(4) 0.257276(3) 0.01691(2) Uani 0.75 1 d P B 1
Rh2B Rh 0.651694(3) 0.295224(4) 0.257276(3) 0.01691(2) Uani 0.25 1 d P B 2
Rh1B Rh 0.666571(4) 0.191009(5) 0.339592(4) 0.01548(2) Uani 0.75 1 d P B 1
Ir2B Ir 0.666571(4) 0.191009(5) 0.339592(4) 0.01548(2) Uani 0.25 1 d P B 2
H1B H 0.6737(10) 0.3381(12) 0.3094(9) 0.037(6) Uiso 1 1 d . . .
H2B H 0.6600(11) 0.2517(14) 0.3773(11) 0.050(7) Uiso 1 1 d . . .
P1B P 0.62079(2) 0.21298(2) 0.188398(18) 0.01775(8) Uani 1 1 d . . .
P2B P 0.668059(19) 0.10365(2) 0.274048(17) 0.01699(8) Uani 1 1 d . . .
P3B P 0.750057(19) 0.29512(2) 0.249840(18) 0.01706(8) Uani 1 1 d . . .
P4B P 0.766878(19) 0.21561(2) 0.356499(17) 0.01683(8) Uani 1 1 d . . .
Si1B Si 0.58219(2) 0.25839(3) 0.309566(19) 0.01960(9) Uani 1 1 d . . .
H2SI H 0.5295(8) 0.2264(10) 0.2805(8) 0.014(3) Uiso 1 1 d . . .
O1B O 0.60506(8) 0.42684(9) 0.20013(8) 0.0494(5) Uani 1 1 d . B .
O2B O 0.62144(7) 0.09859(9) 0.42040(6) 0.0402(4) Uani 1 1 d . B .
C1B C 0.62240(8) 0.37597(10) 0.22074(8) 0.0265(4) Uani 1 1 d . . .
C2B C 0.64071(8) 0.13257(10) 0.39013(7) 0.0248(4) Uani 1 1 d . . .
C3B C 0.66294(8) 0.13285(9) 0.20277(7) 0.0191(3) Uani 1 1 d . B .
H3AB H 0.7027 0.1405 0.1953 0.023 Uiso 1 1 calc R . .
H3BB H 0.6445 0.0958 0.1779 0.023 Uiso 1 1 calc R . .
C4B C 0.79411(7) 0.22972(9) 0.29253(7) 0.0186(3) Uani 1 1 d . B .
H4AB H 0.8351 0.2454 0.3010 0.022 Uiso 1 1 calc R . .
H4BB H 0.7929 0.1854 0.2722 0.022 Uiso 1 1 calc R . .
C11B C 0.62859(8) 0.23210(9) 0.11773(7) 0.0218(4) Uani 1 1 d . B .
C12B C 0.59751(10) 0.28803(11) 0.09114(8) 0.0325(4) Uani 1 1 d . . .
H12B H 0.5767 0.3182 0.1110 0.039 Uiso 1 1 calc R B .
C13B C 0.59663(11) 0.30006(12) 0.03612(9) 0.0401(5) Uani 1 1 d . B .
H13B H 0.5750 0.3381 0.0185 0.048 Uiso 1 1 calc R . .
C14B C 0.62697(11) 0.25709(12) 0.00684(8) 0.0394(5) Uani 1 1 d . . .
H14B H 0.6257 0.2648 -0.0311 0.047 Uiso 1 1 calc R B .
C15B C 0.65904(11) 0.20302(12) 0.03294(9) 0.0382(5) Uani 1 1 d . B .
H15B H 0.6808 0.1740 0.0131 0.046 Uiso 1 1 calc R . .
C16B C 0.65988(9) 0.19052(10) 0.08799(8) 0.0280(4) Uani 1 1 d . . .
H16B H 0.6822 0.1529 0.1055 0.034 Uiso 1 1 calc R B .
C21B C 0.54432(8) 0.18673(10) 0.17436(7) 0.0236(4) Uani 1 1 d . B .
C22B C 0.50210(9) 0.23860(12) 0.17254(9) 0.0334(4) Uani 1 1 d . . .
H22B H 0.5138 0.2855 0.1798 0.040 Uiso 1 1 calc R B .
C23B C 0.44334(10) 0.22253(15) 0.16036(10) 0.0427(6) Uani 1 1 d . B .
H23B H 0.4151 0.2584 0.1583 0.051 Uiso 1 1 calc R . .
C24B C 0.42595(10) 0.15477(15) 0.15128(9) 0.0459(6) Uani 1 1 d . . .
H24B H 0.3857 0.1436 0.1441 0.055 Uiso 1 1 calc R B .
C25B C 0.46695(10) 0.10275(14) 0.15257(9) 0.0428(6) Uani 1 1 d . B .
H25B H 0.4548 0.0559 0.1461 0.051 Uiso 1 1 calc R . .
C26B C 0.52629(9) 0.11894(11) 0.16347(8) 0.0303(4) Uani 1 1 d . . .
H26B H 0.5543 0.0832 0.1634 0.036 Uiso 1 1 calc R B .
C31B C 0.61258(8) 0.03515(9) 0.26794(7) 0.0220(4) Uani 1 1 d . B .
C32B C 0.55994(8) 0.04786(10) 0.28460(8) 0.0279(4) Uani 1 1 d . . .
H32B H 0.5536 0.0910 0.3011 0.033 Uiso 1 1 calc R B .
C33B C 0.51629(9) -0.00254(12) 0.27724(9) 0.0360(5) Uani 1 1 d . B .
H33B H 0.4803 0.0066 0.2886 0.043 Uiso 1 1 calc R . .
C34B C 0.52501(10) -0.06548(12) 0.25362(9) 0.0386(5) Uani 1 1 d . . .
H34B H 0.4951 -0.0996 0.2486 0.046 Uiso 1 1 calc R B .
C35B C 0.57740(11) -0.07902(12) 0.23718(10) 0.0401(5) Uani 1 1 d . B .
H35B H 0.5835 -0.1225 0.2211 0.048 Uiso 1 1 calc R . .
C36B C 0.62098(9) -0.02906(11) 0.24422(8) 0.0314(4) Uani 1 1 d . . .
H36B H 0.6569 -0.0386 0.2328 0.038 Uiso 1 1 calc R B .
C41B C 0.73371(8) 0.04929(9) 0.28306(8) 0.0220(4) Uani 1 1 d . B .
C42B C 0.75059(9) 0.01797(10) 0.33416(8) 0.0301(4) Uani 1 1 d . . .
H42B H 0.7289 0.0264 0.3623 0.036 Uiso 1 1 calc R B .
C43B C 0.79889(10) -0.02542(11) 0.34408(10) 0.0393(5) Uani 1 1 d . B .
H43B H 0.8096 -0.0473 0.3787 0.047 Uiso 1 1 calc R . .
C44B C 0.83145(10) -0.03691(11) 0.30384(11) 0.0430(6) Uani 1 1 d . . .
H44B H 0.8650 -0.0658 0.3111 0.052 Uiso 1 1 calc R B .
C45B C 0.81539(9) -0.00659(11) 0.25336(10) 0.0377(5) Uani 1 1 d . B .
H45B H 0.8378 -0.0147 0.2257 0.045 Uiso 1 1 calc R . .
C46B C 0.76639(9) 0.03604(10) 0.24258(9) 0.0289(4) Uani 1 1 d . . .
H46B H 0.7552 0.0562 0.2074 0.035 Uiso 1 1 calc R B .
C51B C 0.77080(8) 0.28193(9) 0.18284(7) 0.0204(3) Uani 1 1 d . B .
C52B C 0.75220(9) 0.33188(10) 0.14249(8) 0.0276(4) Uani 1 1 d . . .
H52B H 0.7295 0.3702 0.1506 0.033 Uiso 1 1 calc R B .
C53B C 0.76641(10) 0.32625(12) 0.09101(8) 0.0347(5) Uani 1 1 d . B .
H53B H 0.7537 0.3608 0.0642 0.042 Uiso 1 1 calc R . .
C54B C 0.79920(10) 0.27026(13) 0.07840(9) 0.0381(5) Uani 1 1 d . . .
H54B H 0.8094 0.2667 0.0432 0.046 Uiso 1 1 calc R B .
C55B C 0.81677(10) 0.21984(12) 0.11741(9) 0.0354(5) Uani 1 1 d . B .
H55B H 0.8386 0.1811 0.1088 0.042 Uiso 1 1 calc R . .
C56B C 0.80268(8) 0.22547(10) 0.16926(8) 0.0260(4) Uani 1 1 d . . .
H56B H 0.8150 0.1904 0.1957 0.031 Uiso 1 1 calc R B .
C61B C 0.79183(8) 0.37443(9) 0.27220(7) 0.0223(4) Uani 1 1 d . B .
C62B C 0.76720(9) 0.42958(10) 0.29566(9) 0.0318(4) Uani 1 1 d . . .
H62B H 0.7271 0.4283 0.2982 0.038 Uiso 1 1 calc R B .
C63B C 0.80104(11) 0.48688(12) 0.31560(10) 0.0434(6) Uani 1 1 d . B .
H63B H 0.7839 0.5245 0.3317 0.052 Uiso 1 1 calc R . .
C64B C 0.85917(11) 0.48938(12) 0.31214(10) 0.0433(6) Uani 1 1 d . . .
H64B H 0.8821 0.5283 0.3262 0.052 Uiso 1 1 calc R B .
C65B C 0.88410(10) 0.43537(12) 0.28828(10) 0.0390(5) Uani 1 1 d . B .
H65B H 0.9242 0.4372 0.2857 0.047 Uiso 1 1 calc R . .
C66B C 0.85057(9) 0.37829(10) 0.26801(9) 0.0310(4) Uani 1 1 d . . .
H66B H 0.8678 0.3415 0.2511 0.037 Uiso 1 1 calc R B .
C71B C 0.79465(8) 0.29145(9) 0.39840(7) 0.0212(3) Uani 1 1 d . B .
C72B C 0.75983(9) 0.32719(10) 0.42854(8) 0.0295(4) Uani 1 1 d . . .
H72B H 0.7199 0.3153 0.4251 0.035 Uiso 1 1 calc R B .
C73B C 0.78304(11) 0.38057(11) 0.46390(9) 0.0390(5) Uani 1 1 d . B .
H73B H 0.7588 0.4047 0.4844 0.047 Uiso 1 1 calc R . .
C74B C 0.84074(11) 0.39830(11) 0.46915(9) 0.0403(5) Uani 1 1 d . . .
H74B H 0.8563 0.4345 0.4934 0.048 Uiso 1 1 calc R B .
C75B C 0.87621(10) 0.36348(11) 0.43922(10) 0.0377(5) Uani 1 1 d . B .
H75B H 0.9160 0.3760 0.4425 0.045 Uiso 1 1 calc R . .
C76B C 0.85327(9) 0.31016(10) 0.40434(9) 0.0300(4) Uani 1 1 d . . .
H76B H 0.8778 0.2860 0.3842 0.036 Uiso 1 1 calc R B .
C81B C 0.81896(7) 0.15204(9) 0.39150(7) 0.0195(3) Uani 1 1 d . B .
C82B C 0.81040(9) 0.12803(10) 0.44239(7) 0.0257(4) Uani 1 1 d . . .
H82B H 0.7773 0.1429 0.4565 0.031 Uiso 1 1 calc R B .
C83B C 0.84986(9) 0.08267(10) 0.47252(8) 0.0308(4) Uani 1 1 d . B .
H83B H 0.8442 0.0676 0.5075 0.037 Uiso 1 1 calc R . .
C84B C 0.89750(9) 0.05936(10) 0.45165(8) 0.0315(4) Uani 1 1 d . . .
H84B H 0.9244 0.0280 0.4722 0.038 Uiso 1 1 calc R B .
C85B C 0.90583(9) 0.08189(10) 0.40096(8) 0.0307(4) Uani 1 1 d . B .
H85B H 0.9382 0.0655 0.3864 0.037 Uiso 1 1 calc R . .
C86B C 0.86704(8) 0.12838(10) 0.37123(8) 0.0251(4) Uani 1 1 d . . .
H86B H 0.8735 0.1442 0.3366 0.030 Uiso 1 1 calc R B .
C91B C 0.54888(8) 0.30484(11) 0.36503(8) 0.0270(4) Uani 1 1 d . B .
C92B C 0.50710(9) 0.26714(13) 0.38841(9) 0.0355(5) Uani 1 1 d . . .
C93B C 0.48698(11) 0.29392(15) 0.43400(10) 0.0457(6) Uani 1 1 d . B .
H93B H 0.4591 0.2680 0.4491 0.055 Uiso 1 1 calc R . .
C94B C 0.50607(11) 0.35652(16) 0.45770(9) 0.0477(6) Uani 1 1 d . . .
C95B C 0.54462(10) 0.39436(14) 0.43360(9) 0.0417(6) Uani 1 1 d . B .
H95B H 0.5571 0.4384 0.4485 0.050 Uiso 1 1 calc R . .
C96B C 0.56621(9) 0.37034(11) 0.38794(8) 0.0313(4) Uani 1 1 d . . .
C97B C 0.48398(12) 0.19675(14) 0.36790(12) 0.0509(7) Uani 1 1 d . B .
H97D H 0.4579 0.1790 0.3914 0.061 Uiso 1 1 calc R . .
H97E H 0.5166 0.1645 0.3686 0.061 Uiso 1 1 calc R . .
H97F H 0.4625 0.2012 0.3304 0.061 Uiso 1 1 calc R . .
C98B C 0.48711(15) 0.3811(2) 0.50954(12) 0.0732(10) Uani 1 1 d . B .
H98D H 0.4455 0.3716 0.5073 0.088 Uiso 1 1 calc R . .
H98E H 0.4941 0.4312 0.5139 0.088 Uiso 1 1 calc R . .
H98F H 0.5094 0.3565 0.5410 0.088 Uiso 1 1 calc R . .
C99B C 0.60841(10) 0.41707(11) 0.36658(10) 0.0377(5) Uani 1 1 d . B .
H99D H 0.6102 0.4620 0.3854 0.045 Uiso 1 1 calc R . .
H99E H 0.5955 0.4241 0.3272 0.045 Uiso 1 1 calc R . .
H99F H 0.6471 0.3956 0.3731 0.045 Uiso 1 1 calc R . .
Cl1S Cl 0.50182(10) -0.02240(17) 0.52676(11) 0.0824(6) Uani 0.50 1 d P C -1
Cl2S Cl 0.47720(7) -0.01474(11) 0.40807(7) 0.0745(5) Uani 0.50 1 d P C -1
C1S C 0.5170(5) 0.0183(8) 0.4669(5) 0.0824(6) Uani 0.50 1 d P C -1
H1SA H 0.5090 0.0686 0.4687 0.099 Uiso 0.50 1 calc PR C -1
H1SB H 0.5589 0.0127 0.4658 0.099 Uiso 0.50 1 calc PR C -1

loop_
_atom_site_aniso_label
_atom_site_aniso_U_11
_atom_site_aniso_U_22
_atom_site_aniso_U_33
_atom_site_aniso_U_23
_atom_site_aniso_U_13
_atom_site_aniso_U_12
Ir1A 0.01949(4) 0.01481(4) 0.01441(4) 0.00083(2) 0.00474(3) 0.00098(3)
Rh2A 0.01949(4) 0.01481(4) 0.01441(4) 0.00083(2) 0.00474(3) 0.00098(3)
Rh1A 0.02187(6) 0.01510(5) 0.01370(5) 0.00125(4) 0.00504(4) 0.00168(4)
Ir2A 0.02187(6) 0.01510(5) 0.01370(5) 0.00125(4) 0.00504(4) 0.00168(4)
P1A 0.0211(2) 0.01672(19) 0.01439(19) 0.00015(15) 0.00416(16) 0.00011(16)
P2A 0.0220(2) 0.01603(19) 0.0163(2) 0.00087(16) 0.00432(16) 0.00224(16)
P3A 0.0204(2) 0.0180(2) 0.0156(2) 0.00146(16) 0.00462(16) 0.00085(16)
P4A 0.0239(2) 0.0176(2) 0.0152(2) 0.00084(16) 0.00354(17) 0.00115(17)
Si1A 0.0210(2) 0.0183(2) 0.0164(2) -0.00007(17) 0.00573(18) -0.00047(18)
O1A 0.0508(10) 0.0325(8) 0.0436(9) 0.0167(7) 0.0064(8) 0.0119(7)
O2A 0.0601(10) 0.0340(8) 0.0267(7) 0.0097(6) 0.0160(7) -0.0041(7)
C1A 0.0275(9) 0.0219(9) 0.0230(9) 0.0034(7) 0.0070(7) -0.0001(7)
C2A 0.0327(10) 0.0214(9) 0.0207(9) 0.0003(7) 0.0050(7) 0.0014(7)
C3A 0.0248(9) 0.0183(8) 0.0174(8) 0.0000(6) 0.0063(7) 0.0026(7)
C4A 0.0219(8) 0.0208(8) 0.0178(8) 0.0021(6) 0.0045(7) 0.0011(7)
C11A 0.0260(9) 0.0226(8) 0.0145(8) -0.0011(6) 0.0047(7) -0.0036(7)
C12A 0.0301(10) 0.0321(10) 0.0206(9) 0.0030(8) 0.0063(7) 0.0045(8)
C13A 0.0385(12) 0.0370(11) 0.0219(9) 0.0082(8) 0.0040(8) 0.0033(9)
C14A 0.0560(14) 0.0390(12) 0.0177(9) 0.0032(8) 0.0117(9) -0.0006(10)
C15A 0.0655(16) 0.0349(11) 0.0257(10) -0.0008(9) 0.0220(10) 0.0083(11)
C16A 0.0481(13) 0.0251(10) 0.0238(9) 0.0034(8) 0.0139(9) 0.0064(9)
C21A 0.0228(9) 0.0248(9) 0.0158(8) -0.0014(7) 0.0045(7) -0.0031(7)
C22A 0.0262(10) 0.0281(10) 0.0321(10) -0.0047(8) 0.0083(8) -0.0010(8)
C23A 0.0232(10) 0.0397(12) 0.0399(12) -0.0046(9) 0.0074(9) 0.0015(8)
C24A 0.0260(10) 0.0443(12) 0.0331(11) -0.0039(9) 0.0059(8) -0.0104(9)
C25A 0.0399(12) 0.0303(10) 0.0291(10) 0.0004(8) 0.0023(9) -0.0124(9)
C26A 0.0331(10) 0.0248(9) 0.0218(9) 0.0027(7) 0.0015(8) -0.0026(8)
C31A 0.0257(9) 0.0186(8) 0.0177(8) 0.0034(6) 0.0022(7) 0.0009(7)
C32A 0.0264(9) 0.0242(9) 0.0250(9) 0.0035(7) 0.0059(7) 0.0045(7)
C33A 0.0266(10) 0.0311(10) 0.0351(11) 0.0066(8) 0.0071(8) 0.0006(8)
C34A 0.0341(11) 0.0257(10) 0.0423(12) 0.0039(9) 0.0037(9) -0.0071(8)
C35A 0.0400(12) 0.0227(9) 0.0401(12) -0.0059(8) 0.0083(9) -0.0023(8)
C36A 0.0307(10) 0.0240(9) 0.0306(10) -0.0022(8) 0.0093(8) -0.0004(8)
C41A 0.0231(9) 0.0161(8) 0.0302(9) -0.0027(7) 0.0002(7) 0.0023(7)
C42A 0.0354(11) 0.0234(9) 0.0321(10) 0.0010(8) -0.0022(8) 0.0043(8)
C43A 0.0436(13) 0.0293(11) 0.0468(13) 0.0020(10) -0.0125(11) 0.0086(10)
C44A 0.0328(12) 0.0370(13) 0.0695(18) -0.0057(12) -0.0116(12) 0.0122(10)
C45A 0.0300(11) 0.0433(13) 0.0650(16) -0.0123(12) 0.0107(11) 0.0103(10)
C46A 0.0308(11) 0.0330(11) 0.0403(12) -0.0044(9) 0.0079(9) 0.0079(9)
C51A 0.0221(9) 0.0264(9) 0.0187(8) 0.0005(7) 0.0071(7) -0.0007(7)
C52A 0.0267(9) 0.0279(9) 0.0226(9) 0.0037(7) 0.0072(7) 0.0024(7)
C53A 0.0341(11) 0.0441(12) 0.0230(10) 0.0078(8) 0.0094(8) 0.0037(9)
C54A 0.0394(12) 0.0636(16) 0.0252(10) 0.0029(10) 0.0171(9) 0.0104(11)
C55A 0.0422(13) 0.0625(16) 0.0339(12) 0.0043(11) 0.0175(10) 0.0257(12)
C56A 0.0332(11) 0.0425(12) 0.0251(10) 0.0061(9) 0.0094(8) 0.0140(9)
C61A 0.0283(9) 0.0212(8) 0.0196(8) 0.0039(7) 0.0027(7) -0.0030(7)
C62A 0.0357(11) 0.0231(9) 0.0250(9) 0.0024(7) 0.0054(8) -0.0002(8)
C63A 0.0527(14) 0.0223(10) 0.0335(11) 0.0002(8) 0.0059(10) -0.0025(9)
C64A 0.0508(14) 0.0292(11) 0.0327(11) 0.0044(9) -0.0023(10) -0.0156(10)
C65A 0.0338(11) 0.0384(12) 0.0361(11) 0.0094(9) 0.0004(9) -0.0121(9)
C66A 0.0301(10) 0.0290(10) 0.0320(10) 0.0044(8) 0.0060(8) -0.0044(8)
C71A 0.0336(10) 0.0199(8) 0.0152(8) 0.0007(6) 0.0026(7) 0.0004(7)
C72A 0.0362(11) 0.0229(9) 0.0209(9) -0.0011(7) 0.0063(8) -0.0008(8)
C73A 0.0476(13) 0.0239(10) 0.0285(10) -0.0042(8) 0.0105(9) 0.0034(9)
C74A 0.0522(14) 0.0235(10) 0.0316(11) -0.0069(8) 0.0018(10) -0.0040(9)
C75A 0.0410(12) 0.0299(11) 0.0333(11) -0.0032(9) -0.0028(9) -0.0082(9)
C76A 0.0330(11) 0.0271(10) 0.0282(10) -0.0017(8) -0.0003(8) -0.0006(8)
C81A 0.0287(9) 0.0190(8) 0.0202(8) 0.0014(7) 0.0008(7) 0.0018(7)
C82A 0.0340(10) 0.0291(10) 0.0215(9) 0.0025(7) 0.0055(8) 0.0044(8)
C83A 0.0480(13) 0.0322(11) 0.0216(9) 0.0077(8) 0.0036(9) 0.0064(9)
C84A 0.0423(12) 0.0383(12) 0.0344(11) 0.0103(9) -0.0031(9) 0.0118(10)
C85A 0.0338(12) 0.0624(16) 0.0485(14) 0.0202(12) 0.0089(11) 0.0193(11)
C86A 0.0331(11) 0.0465(13) 0.0342(11) 0.0159(10) 0.0091(9) 0.0090(10)
C91A 0.0186(8) 0.0262(9) 0.0195(8) -0.0001(7) 0.0045(7) 0.0027(7)
C92A 0.0239(9) 0.0311(10) 0.0227(9) 0.0024(8) 0.0064(7) 0.0036(8)
C93A 0.0330(11) 0.0426(12) 0.0246(10) 0.0057(8) 0.0136(8) 0.0071(9)
C94A 0.0361(11) 0.0467(13) 0.0230(10) -0.0034(9) 0.0084(8) 0.0123(9)
C95A 0.0353(11) 0.0317(11) 0.0322(11) -0.0099(8) 0.0066(9) 0.0057(9)
C96A 0.0226(9) 0.0275(9) 0.0262(9) -0.0025(7) 0.0059(7) 0.0039(7)
C97A 0.0398(12) 0.0340(11) 0.0376(12) 0.0039(9) 0.0177(10) -0.0070(9)
C98A 0.0721(19) 0.0650(18) 0.0317(12) -0.0116(12) 0.0211(12) 0.0120(14)
C99A 0.0424(12) 0.0209(9) 0.0438(12) -0.0038(8) 0.0188(10) 0.0016(8)
Ir1B 0.01773(4) 0.01605(4) 0.01745(4) 0.00058(3) 0.00455(3) 0.00134(3)
Rh2B 0.01773(4) 0.01605(4) 0.01745(4) 0.00058(3) 0.00455(3) 0.00134(3)
Rh1B 0.01626(5) 0.01725(5) 0.01328(5) 0.00025(4) 0.00362(4) 0.00007(4)
Ir2B 0.01626(5) 0.01725(5) 0.01328(5) 0.00025(4) 0.00362(4) 0.00007(4)
P1B 0.0192(2) 0.0187(2) 0.0152(2) 0.00090(16) 0.00267(16) 0.00021(16)
P2B 0.0190(2) 0.01655(19) 0.01549(19) 0.00055(15) 0.00328(16) -0.00055(16)
P3B 0.0183(2) 0.01589(19) 0.0173(2) 0.00109(15) 0.00419(16) 0.00038(16)
P4B 0.0181(2) 0.0170(2) 0.01539(19) -0.00001(15) 0.00291(16) 0.00027(16)
Si1B 0.0181(2) 0.0225(2) 0.0189(2) -0.00013(18) 0.00502(18) 0.00141(18)
O1B 0.0517(10) 0.0392(9) 0.0632(11) 0.0260(8) 0.0262(9) 0.0226(8)
O2B 0.0457(9) 0.0451(9) 0.0321(8) 0.0165(7) 0.0127(7) -0.0044(7)
C1B 0.0267(9) 0.0256(9) 0.0297(10) 0.0069(8) 0.0118(8) 0.0066(7)
C2B 0.0254(9) 0.0286(9) 0.0202(9) 0.0017(7) 0.0031(7) 0.0017(7)
C3B 0.0230(8) 0.0183(8) 0.0161(8) -0.0010(6) 0.0039(6) 0.0010(6)
C4B 0.0177(8) 0.0194(8) 0.0189(8) 0.0016(6) 0.0038(6) 0.0013(6)
C11B 0.0257(9) 0.0236(9) 0.0155(8) 0.0013(7) 0.0023(7) -0.0046(7)
C12B 0.0377(11) 0.0343(11) 0.0249(10) 0.0063(8) 0.0042(8) 0.0067(9)
C13B 0.0488(14) 0.0402(12) 0.0274(11) 0.0137(9) -0.0030(10) -0.0001(10)
C14B 0.0554(14) 0.0448(13) 0.0178(9) 0.0050(9) 0.0059(9) -0.0112(11)
C15B 0.0515(14) 0.0433(13) 0.0230(10) -0.0010(9) 0.0154(10) -0.0022(10)
C16B 0.0334(11) 0.0303(10) 0.0218(9) 0.0025(7) 0.0087(8) 0.0006(8)
C21B 0.0203(9) 0.0343(10) 0.0160(8) 0.0018(7) 0.0024(7) -0.0022(7)
C22B 0.0246(10) 0.0414(12) 0.0338(11) -0.0024(9) 0.0042(8) 0.0021(9)
C23B 0.0229(10) 0.0647(16) 0.0396(12) -0.0033(11) 0.0028(9) 0.0040(10)
C24B 0.0248(11) 0.0775(18) 0.0341(12) -0.0017(12) 0.0019(9) -0.0115(11)
C25B 0.0394(13) 0.0520(14) 0.0338(11) 0.0001(10) -0.0015(10) -0.0216(11)
C26B 0.0300(10) 0.0347(11) 0.0243(9) 0.0035(8) 0.0001(8) -0.0063(8)
C31B 0.0254(9) 0.0223(8) 0.0175(8) 0.0029(7) 0.0016(7) -0.0048(7)
C32B 0.0269(10) 0.0288(10) 0.0283(10) 0.0008(8) 0.0057(8) -0.0040(8)
C33B 0.0292(11) 0.0423(12) 0.0370(11) 0.0026(9) 0.0076(9) -0.0095(9)
C34B 0.0381(12) 0.0374(12) 0.0391(12) 0.0022(9) 0.0034(10) -0.0183(10)
C35B 0.0484(14) 0.0289(11) 0.0430(13) -0.0095(9) 0.0081(10) -0.0129(10)
C36B 0.0340(11) 0.0280(10) 0.0330(10) -0.0057(8) 0.0081(9) -0.0063(8)
C41B 0.0227(9) 0.0146(8) 0.0272(9) -0.0010(7) 0.0006(7) -0.0003(6)
C42B 0.0363(11) 0.0199(9) 0.0304(10) 0.0009(7) -0.0036(8) 0.0004(8)
C43B 0.0429(13) 0.0219(10) 0.0446(13) 0.0016(9) -0.0151(10) 0.0042(9)
C44B 0.0307(11) 0.0213(10) 0.0701(17) -0.0095(10) -0.0096(11) 0.0069(8)
C45B 0.0297(11) 0.0249(10) 0.0595(15) -0.0091(10) 0.0105(10) 0.0035(8)
C46B 0.0290(10) 0.0225(9) 0.0359(11) -0.0018(8) 0.0078(8) 0.0018(8)
C51B 0.0203(8) 0.0233(8) 0.0179(8) 0.0008(7) 0.0041(7) -0.0032(7)
C52B 0.0314(10) 0.0257(9) 0.0259(9) 0.0047(8) 0.0058(8) -0.0005(8)
C53B 0.0433(12) 0.0359(11) 0.0256(10) 0.0100(8) 0.0081(9) -0.0045(9)
C54B 0.0443(13) 0.0505(13) 0.0222(10) 0.0000(9) 0.0135(9) -0.0051(10)
C55B 0.0376(12) 0.0417(12) 0.0292(11) -0.0042(9) 0.0124(9) 0.0071(9)
C56B 0.0261(9) 0.0302(10) 0.0219(9) 0.0011(7) 0.0048(7) 0.0037(8)
C61B 0.0252(9) 0.0189(8) 0.0221(8) 0.0030(7) 0.0023(7) -0.0036(7)
C62B 0.0347(11) 0.0233(9) 0.0388(11) -0.0039(8) 0.0105(9) -0.0043(8)
C63B 0.0526(14) 0.0253(11) 0.0537(14) -0.0125(10) 0.0139(12) -0.0094(10)
C64B 0.0479(14) 0.0279(11) 0.0501(14) -0.0022(10) -0.0014(11) -0.0161(10)
C65B 0.0304(11) 0.0333(11) 0.0518(14) 0.0052(10) 0.0032(10) -0.0116(9)
C66B 0.0282(10) 0.0255(10) 0.0399(11) 0.0024(8) 0.0073(9) -0.0045(8)
C71B 0.0257(9) 0.0179(8) 0.0187(8) 0.0003(6) 0.0008(7) 0.0004(7)
C72B 0.0338(11) 0.0260(9) 0.0295(10) -0.0060(8) 0.0083(8) -0.0024(8)
C73B 0.0506(14) 0.0311(11) 0.0363(12) -0.0140(9) 0.0103(10) -0.0022(10)
C74B 0.0512(14) 0.0264(10) 0.0381(12) -0.0108(9) -0.0053(10) -0.0068(9)
C75B 0.0310(11) 0.0299(11) 0.0469(13) -0.0035(9) -0.0066(9) -0.0060(9)
C76B 0.0267(10) 0.0264(10) 0.0353(11) -0.0041(8) 0.0008(8) -0.0004(8)
C81B 0.0207(8) 0.0165(8) 0.0197(8) 0.0001(6) -0.0002(7) -0.0006(6)
C82B 0.0297(10) 0.0260(9) 0.0217(9) 0.0021(7) 0.0055(7) -0.0009(7)
C83B 0.0389(11) 0.0288(10) 0.0230(9) 0.0077(8) 0.0011(8) -0.0022(8)
C84B 0.0335(11) 0.0241(9) 0.0335(11) 0.0069(8) -0.0030(8) 0.0036(8)
C85B 0.0282(10) 0.0276(10) 0.0354(11) 0.0029(8) 0.0037(8) 0.0068(8)
C86B 0.0278(10) 0.0244(9) 0.0233(9) 0.0033(7) 0.0051(7) 0.0034(7)
C91B 0.0220(9) 0.0378(11) 0.0219(9) 0.0010(8) 0.0060(7) 0.0096(8)
C92B 0.0278(10) 0.0491(13) 0.0321(11) 0.0032(10) 0.0122(9) 0.0075(9)
C93B 0.0346(12) 0.0719(18) 0.0355(12) 0.0069(12) 0.0192(10) 0.0126(11)
C94B 0.0434(13) 0.0733(18) 0.0287(11) -0.0049(11) 0.0124(10) 0.0228(13)
C95B 0.0404(12) 0.0535(14) 0.0300(11) -0.0108(10) 0.0031(9) 0.0181(11)
C96B 0.0290(10) 0.0390(11) 0.0248(9) -0.0040(8) 0.0018(8) 0.0136(8)
C97B 0.0437(14) 0.0584(16) 0.0583(16) 0.0015(13) 0.0303(13) -0.0090(12)
C98B 0.076(2) 0.110(3) 0.0402(15) -0.0145(16) 0.0278(15) 0.026(2)
C99B 0.0403(12) 0.0307(11) 0.0414(12) -0.0126(9) 0.0058(10) 0.0057(9)
Cl1S 0.0695(16) 0.1171(14) 0.0644(10) -0.0052(10) 0.0227(10) -0.0142(14)
Cl2S 0.0507(8) 0.1110(14) 0.0599(9) -0.0045(9) 0.0050(7) 0.0132(9)
C1S 0.0695(16) 0.1171(14) 0.0644(10) -0.0052(10) 0.0227(10) -0.0142(14)

loop_
_atom_type_symbol
_atom_type_description
_atom_type_scat_dispersion_real
_atom_type_scat_dispersion_imag
_atom_type_scat_source
C C 0.0033 0.0016 'International Tables Vol C Tables 4.2.6.8 and 6.1.1.4'
H H 0.0000 0.0000 'International Tables Vol C Tables 4.2.6.8 and 6.1.1.4'
O O 0.0106 0.0060 'International Tables Vol C Tables 4.2.6.8 and 6.1.1.4'
Si Si 0.0817 0.0704 'International Tables Vol C Tables 4.2.6.8 and 6.1.1.4'
P P 0.1023 0.0942 'International Tables Vol C Tables 4.2.6.8 and 6.1.1.4'
Cl Cl 0.1484 0.1585 'International Tables Vol C Tables 4.2.6.8 and 6.1.1.4'
Rh Rh -1.1178 0.9187 'International Tables Vol C Tables 4.2.6.8 and 6.1.1.4'
Ir Ir -1.4442 7.9887 'International Tables Vol C Tables 4.2.6.8 and 6.1.1.4'

loop_
_geom_angle_atom_site_label_1
_geom_angle_atom_site_label_2
_geom_angle_atom_site_label_3
_geom_angle
_geom_angle_site_symmetry_1
_geom_angle_site_symmetry_3
_geom_angle_publ_flag
C1A Ir1A P1A 98.94(6) . . ?
C1A Ir1A P3A 108.85(6) . . ?
P1A Ir1A P3A 96.277(16) . . ?
C1A Ir1A Si1A 101.86(6) . . ?
P1A Ir1A Si1A 94.955(16) . . ?
P3A Ir1A Si1A 145.078(16) . . ?
C1A Ir1A Rh1A 154.34(6) . . ?
P1A Ir1A Rh1A 90.861(11) . . ?
P3A Ir1A Rh1A 93.422(11) . . ?
Si1A Ir1A Rh1A 53.411(12) . . ?
Rh1A Ir1A H1A 79.7(10) . . ?
P1A Ir1A H1A 170.5(10) . . ?
P3A Ir1A H1A 83.2(9) . . ?
Si1A Ir1A H1A 80.4(9) . . ?
C1A Ir1A H1A 90.2(10) . . ?
C2A Rh1A P2A 96.70(6) . . ?
C2A Rh1A P4A 112.14(6) . . ?
P2A Rh1A P4A 99.199(16) . . ?
C2A Rh1A Si1A 104.69(6) . . ?
P2A Rh1A Si1A 109.689(16) . . ?
P4A Rh1A Si1A 129.523(16) . . ?
C2A Rh1A Ir1A 157.32(6) . . ?
P2A Rh1A Ir1A 91.136(11) . . ?
P4A Rh1A Ir1A 87.388(11) . . ?
Si1A Rh1A Ir1A 52.667(12) . . ?
Ir1A Rh1A H2A 85.9(10) . . ?
P2A Rh1A H2A 173.9(10) . . ?
P4A Rh1A H2A 86.0(10) . . ?
Si1A Rh1A H2A 64.3(10) . . ?
C2A Rh1A H2A 84.2(10) . . ?
C3A P1A C21A 105.38(8) . . ?
C3A P1A C11A 102.77(8) . . ?
C21A P1A C11A 97.07(8) . . ?
C3A P1A Ir1A 110.75(6) . . ?
C21A P1A Ir1A 120.00(6) . . ?
C11A P1A Ir1A 118.60(6) . . ?
C41A P2A C3A 101.95(8) . . ?
C41A P2A C31A 98.56(8) . . ?
C3A P2A C31A 102.50(8) . . ?
C41A P2A Rh1A 114.46(6) . . ?
C3A P2A Rh1A 116.83(6) . . ?
C31A P2A Rh1A 119.59(6) . . ?
C51A P3A C4A 102.09(8) . . ?
C51A P3A C61A 99.60(8) . . ?
C4A P3A C61A 100.15(8) . . ?
C51A P3A Ir1A 119.95(6) . . ?
C4A P3A Ir1A 114.08(6) . . ?
C61A P3A Ir1A 117.86(6) . . ?
C4A P4A C81A 101.51(8) . . ?
C4A P4A C71A 102.31(8) . . ?
C81A P4A C71A 99.75(8) . . ?
C4A P4A Rh1A 111.80(6) . . ?
C81A P4A Rh1A 121.78(6) . . ?
C71A P4A Rh1A 116.91(6) . . ?
C91A Si1A Ir1A 128.28(6) . . ?
C91A Si1A Rh1A 114.01(6) . . ?
Ir1A Si1A Rh1A 73.922(14) . . ?
Ir1A Si1A H1SI 120.2(7) . . ?
Rh1A Si1A H1SI 124.5(7) . . ?
C91A Si1A H1SI 97.7(7) . . ?
O1A C1A Ir1A 176.22(18) . . ?
O2A C2A Rh1A 176.12(17) . . ?
P1A C3A P2A 111.37(9) . . ?
P4A C4A P3A 110.30(9) . . ?
C16A C11A C12A 118.23(17) . . ?
C16A C11A P1A 122.93(14) . . ?
C12A C11A P1A 118.68(14) . . ?
C13A C12A C11A 120.94(19) . . ?
C12A C13A C14A 120.16(19) . . ?
C15A C14A C13A 119.39(19) . . ?
C14A C15A C16A 120.6(2) . . ?
C11A C16A C15A 120.66(19) . . ?
C26A C21A C22A 118.44(17) . . ?
C26A C21A P1A 123.80(15) . . ?
C22A C21A P1A 117.37(14) . . ?
C23A C22A C21A 120.72(19) . . ?
C22A C23A C24A 120.2(2) . . ?
C25A C24A C23A 119.79(19) . . ?
C24A C25A C26A 120.18(19) . . ?
C25A C26A C21A 120.61(19) . . ?
C32A C31A C36A 118.89(17) . . ?
C32A C31A P2A 121.22(14) . . ?
C36A C31A P2A 119.88(14) . . ?
C31A C32A C33A 120.30(18) . . ?
C34A C33A C32A 120.26(19) . . ?
C33A C34A C35A 119.91(19) . . ?
C34A C35A C36A 119.93(19) . . ?
C35A C36A C31A 120.70(19) . . ?
C46A C41A C42A 118.82(18) . . ?
C46A C41A P2A 125.48(15) . . ?
C42A C41A P2A 115.67(15) . . ?
C43A C42A C41A 120.7(2) . . ?
C44A C43A C42A 120.0(2) . . ?
C45A C44A C43A 120.4(2) . . ?
C44A C45A C46A 120.0(2) . . ?
C41A C46A C45A 120.1(2) . . ?
C56A C51A C52A 118.33(17) . . ?
C56A C51A P3A 125.68(14) . . ?
C52A C51A P3A 115.99(14) . . ?
C53A C52A C51A 121.00(18) . . ?
C52A C53A C54A 120.15(19) . . ?
C55A C54A C53A 119.8(2) . . ?
C54A C55A C56A 120.2(2) . . ?
C51A C56A C55A 120.53(19) . . ?
C62A C61A C66A 118.92(18) . . ?
C62A C61A P3A 121.80(15) . . ?
C66A C61A P3A 119.22(15) . . ?
C61A C62A C63A 120.0(2) . . ?
C64A C63A C62A 120.3(2) . . ?
C65A C64A C63A 119.9(2) . . ?
C64A C65A C66A 120.1(2) . . ?
C65A C66A C61A 120.6(2) . . ?
C72A C71A C76A 118.15(17) . . ?
C72A C71A P4A 121.91(15) . . ?
C76A C71A P4A 119.94(15) . . ?
C73A C72A C71A 120.94(19) . . ?
C74A C73A C72A 120.1(2) . . ?
C75A C74A C73A 119.83(19) . . ?
C74A C75A C76A 120.1(2) . . ?
C75A C76A C71A 120.9(2) . . ?
C86A C81A C82A 118.05(18) . . ?
C86A C81A P4A 124.31(15) . . ?
C82A C81A P4A 117.64(15) . . ?
C83A C82A C81A 120.91(19) . . ?
C84A C83A C82A 120.5(2) . . ?
C83A C84A C85A 119.3(2) . . ?
C84A C85A C86A 120.6(2) . . ?
C81A C86A C85A 120.7(2) . . ?
C96A C91A C92A 117.14(17) . . ?
C96A C91A Si1A 126.67(14) . . ?
C92A C91A Si1A 115.73(14) . . ?
C93A C92A C91A 120.31(19) . . ?
C93A C92A C97A 116.84(18) . . ?
C91A C92A C97A 122.84(17) . . ?
C94A C93A C92A 122.4(2) . . ?
C95A C94A C93A 117.23(18) . . ?
C95A C94A C98A 122.1(2) . . ?
C93A C94A C98A 120.7(2) . . ?
C94A C95A C96A 122.5(2) . . ?
C95A C96A C91A 120.08(18) . . ?
C95A C96A C99A 116.47(18) . . ?
C91A C96A C99A 123.41(17) . . ?
C1B Ir1B P3B 103.94(6) . . ?
C1B Ir1B P1B 99.70(6) . . ?
P3B Ir1B P1B 96.783(16) . . ?
C1B Ir1B Si1B 106.85(6) . . ?
P3B Ir1B Si1B 145.628(16) . . ?
P1B Ir1B Si1B 92.793(16) . . ?
C1B Ir1B Rh1B 157.59(6) . . ?
P3B Ir1B Rh1B 93.607(11) . . ?
P1B Ir1B Rh1B 91.816(11) . . ?
Si1B Ir1B Rh1B 53.040(12) . . ?
Rh1B Ir1B H1B 78.1(9) . . ?
P1B Ir1B H1B 169.9(9) . . ?
P3B Ir1B H1B 83.3(9) . . ?
Si1B Ir1B H1B 81.7(9) . . ?
C1B Ir1B H1B 90.0(9) . . ?
C2B Rh1B P2B 94.82(6) . . ?
C2B Rh1B P4B 115.73(6) . . ?
P2B Rh1B P4B 97.395(15) . . ?
C2B Rh1B Si1B 100.97(6) . . ?
P2B Rh1B Si1B 106.843(16) . . ?
P4B Rh1B Si1B 133.817(17) . . ?
C2B Rh1B Ir1B 153.90(6) . . ?
P2B Rh1B Ir1B 91.138(11) . . ?
P4B Rh1B Ir1B 88.544(11) . . ?
Si1B Rh1B Ir1B 53.084(12) . . ?
Ir1B Rh1B H2B 83.7(10) . . ?
P2B Rh1B H2B 173.3(10) . . ?
P4B Rh1B H2B 86.8(10) . . ?
Si1B Rh1B H2B 66.6(10) . . ?
C2B Rh1B H2B 88.0(10) . . ?
C21B P1B C3B 106.08(9) . . ?
C21B P1B C11B 97.78(8) . . ?
C3B P1B C11B 102.28(8) . . ?
C21B P1B Ir1B 119.08(6) . . ?
C3B P1B Ir1B 110.00(6) . . ?
C11B P1B Ir1B 119.52(6) . . ?
C31B P2B C41B 99.35(8) . . ?
C31B P2B C3B 102.56(8) . . ?
C41B P2B C3B 101.43(8) . . ?
C31B P2B Rh1B 118.22(6) . . ?
C41B P2B Rh1B 116.13(6) . . ?
C3B P2B Rh1B 116.34(6) . . ?
C51B P3B C4B 102.59(8) . . ?
C51B P3B C61B 100.15(8) . . ?
C4B P3B C61B 100.51(8) . . ?
C51B P3B Ir1B 119.78(6) . . ?
C4B P3B Ir1B 114.22(6) . . ?
C61B P3B Ir1B 116.73(6) . . ?
C81B P4B C4B 101.90(8) . . ?
C81B P4B C71B 97.17(8) . . ?
C4B P4B C71B 103.38(8) . . ?
C81B P4B Rh1B 120.34(6) . . ?
C4B P4B Rh1B 111.39(6) . . ?
C71B P4B Rh1B 119.86(6) . . ?
C91B Si1B Rh1B 116.78(6) . . ?
C91B Si1B Ir1B 131.51(7) . . ?
Rh1B Si1B Ir1B 73.876(14) . . ?
Ir1B Si1B H2SI 117.3(7) . . ?
Rh1B Si1B H2SI 120.6(8) . . ?
C91B Si1B H2SI 97.9(7) . . ?
O1B C1B Ir1B 177.4(2) . . ?
O2B C2B Rh1B 175.70(18) . . ?
P1B C3B P2B 112.56(9) . . ?
P3B C4B P4B 110.88(9) . . ?
C16B C11B C12B 118.13(17) . . ?
C16B C11B P1B 123.31(14) . . ?
C12B C11B P1B 118.34(15) . . ?
C13B C12B C11B 120.7(2) . . ?
C14B C13B C12B 120.3(2) . . ?
C15B C14B C13B 119.49(19) . . ?
C14B C15B C16B 120.4(2) . . ?
C11B C16B C15B 120.87(19) . . ?
C26B C21B C22B 118.65(18) . . ?
C26B C21B P1B 123.41(15) . . ?
C22B C21B P1B 117.90(15) . . ?
C23B C22B C21B 120.8(2) . . ?
C24B C23B C22B 120.0(2) . . ?
C23B C24B C25B 120.1(2) . . ?
C24B C25B C26B 120.1(2) . . ?
C21B C26B C25B 120.3(2) . . ?
C32B C31B C36B 118.77(17) . . ?
C32B C31B P2B 119.92(14) . . ?
C36B C31B P2B 121.23(15) . . ?
C31B C32B C33B 120.26(19) . . ?
C34B C33B C32B 120.4(2) . . ?
C33B C34B C35B 119.9(2) . . ?
C34B C35B C36B 120.0(2) . . ?
C35B C36B C31B 120.6(2) . . ?
C46B C41B C42B 118.53(18) . . ?
C46B C41B P2B 124.81(14) . . ?
C42B C41B P2B 116.64(15) . . ?
C43B C42B C41B 120.5(2) . . ?
C44B C43B C42B 120.3(2) . . ?
C45B C44B C43B 120.0(2) . . ?
C44B C45B C46B 120.3(2) . . ?
C41B C46B C45B 120.5(2) . . ?
C56B C51B C52B 118.12(17) . . ?
C56B C51B P3B 124.66(14) . . ?
C52B C51B P3B 117.21(14) . . ?
C53B C52B C51B 120.94(19) . . ?
C52B C53B C54B 120.24(19) . . ?
C55B C54B C53B 119.43(19) . . ?
C54B C55B C56B 120.4(2) . . ?
C55B C56B C51B 120.80(18) . . ?
C62B C61B C66B 118.64(18) . . ?
C62B C61B P3B 121.60(15) . . ?
C66B C61B P3B 119.69(15) . . ?
C61B C62B C63B 120.2(2) . . ?
C64B C63B C62B 120.5(2) . . ?
C63B C64B C65B 120.0(2) . . ?
C64B C65B C66B 119.9(2) . . ?
C65B C66B C61B 120.8(2) . . ?
C72B C71B C76B 118.36(17) . . ?
C72B C71B P4B 121.25(15) . . ?
C76B C71B P4B 120.12(14) . . ?
C71B C72B C73B 120.5(2) . . ?
C74B C73B C72B 120.3(2) . . ?
C73B C74B C75B 120.11(19) . . ?
C74B C75B C76B 119.6(2) . . ?
C75B C76B C71B 121.1(2) . . ?
C86B C81B C82B 118.63(16) . . ?
C86B C81B P4B 123.90(14) . . ?
C82B C81B P4B 117.43(14) . . ?
C83B C82B C81B 120.55(18) . . ?
C84B C83B C82B 120.10(18) . . ?
C85B C84B C83B 119.79(18) . . ?
C84B C85B C86B 120.19(19) . . ?
C85B C86B C81B 120.71(18) . . ?
C96B C91B C92B 117.25(18) . . ?
C96B C91B Si1B 125.52(15) . . ?
C92B C91B Si1B 116.96(16) . . ?
C93B C92B C91B 119.9(2) . . ?
C93B C92B C97B 116.8(2) . . ?
C91B C92B C97B 123.25(19) . . ?
C94B C93B C92B 122.5(2) . . ?
C95B C94B C93B 117.5(2) . . ?
C95B C94B C98B 121.4(3) . . ?
C93B C94B C98B 121.1(3) . . ?
C94B C95B C96B 122.5(2) . . ?
C95B C96B C91B 120.2(2) . . ?
C95B C96B C99B 116.4(2) . . ?
C91B C96B C99B 123.40(18) . . ?
Cl2S C1S Cl1S 113.2(7) . . ?

loop_
_geom_bond_atom_site_label_1
_geom_bond_atom_site_label_2
_geom_bond_distance
_geom_bond_site_symmetry_2
_geom_bond_publ_flag
Ir1A C1A 1.8614(18) . ?
Ir1A P1A 2.3470(4) . ?
Ir1A P3A 2.3566(5) . ?
Ir1A Si1A 2.3594(5) . ?
Ir1A Rh1A 2.85124(14) . ?
Ir1A H1A 1.56(3) . ?
Rh1A C2A 1.8669(19) . ?
Rh1A P2A 2.3410(4) . ?
Rh1A P4A 2.3507(5) . ?
Rh1A Si1A 2.3826(5) . ?
Rh1A H2A 1.48(3) . ?
P1A C3A 1.8277(17) . ?
P1A C21A 1.8305(18) . ?
P1A C11A 1.8362(18) . ?
P2A C41A 1.8330(18) . ?
P2A C3A 1.8396(17) . ?
P2A C31A 1.8435(18) . ?
P3A C51A 1.8275(18) . ?
P3A C4A 1.8369(17) . ?
P3A C61A 1.8421(19) . ?
P4A C4A 1.8358(17) . ?
P4A C81A 1.8418(18) . ?
P4A C71A 1.8478(18) . ?
Si1A C91A 1.9265(18) . ?
Si1A H1SI 1.520(19) . ?
O1A C1A 1.151(2) . ?
O2A C2A 1.148(2) . ?
C11A C16A 1.388(3) . ?
C11A C12A 1.397(3) . ?
C12A C13A 1.383(3) . ?
C13A C14A 1.389(3) . ?
C14A C15A 1.375(3) . ?
C15A C16A 1.391(3) . ?
C21A C26A 1.391(3) . ?
C21A C22A 1.397(3) . ?
C22A C23A 1.379(3) . ?
C23A C24A 1.386(3) . ?
C24A C25A 1.377(3) . ?
C25A C26A 1.390(3) . ?
C31A C32A 1.388(3) . ?
C31A C36A 1.394(3) . ?
C32A C33A 1.393(3) . ?
C33A C34A 1.382(3) . ?
C34A C35A 1.382(3) . ?
C35A C36A 1.388(3) . ?
C41A C46A 1.385(3) . ?
C41A C42A 1.398(3) . ?
C42A C43A 1.384(3) . ?
C43A C44A 1.375(4) . ?
C44A C45A 1.375(4) . ?
C45A C46A 1.402(3) . ?
C51A C56A 1.391(3) . ?
C51A C52A 1.400(3) . ?
C52A C53A 1.375(3) . ?
C53A C54A 1.386(3) . ?
C54A C55A 1.380(3) . ?
C55A C56A 1.391(3) . ?
C61A C62A 1.390(3) . ?
C61A C66A 1.400(3) . ?
C62A C63A 1.396(3) . ?
C63A C64A 1.386(3) . ?
C64A C65A 1.379(3) . ?
C65A C66A 1.387(3) . ?
C71A C72A 1.391(3) . ?
C71A C76A 1.395(3) . ?
C72A C73A 1.389(3) . ?
C73A C74A 1.382(3) . ?
C74A C75A 1.379(3) . ?
C75A C76A 1.388(3) . ?
C81A C86A 1.386(3) . ?
C81A C82A 1.393(3) . ?
C82A C83A 1.386(3) . ?
C83A C84A 1.370(3) . ?
C84A C85A 1.381(3) . ?
C85A C86A 1.387(3) . ?
C91A C96A 1.413(3) . ?
C91A C92A 1.420(3) . ?
C92A C93A 1.394(3) . ?
C92A C97A 1.505(3) . ?
C93A C94A 1.385(3) . ?
C94A C95A 1.384(3) . ?
C94A C98A 1.511(3) . ?
C95A C96A 1.399(3) . ?
C96A C99A 1.509(3) . ?
Ir1B C1B 1.8665(18) . ?
Ir1B P3B 2.3382(5) . ?
Ir1B P1B 2.3484(4) . ?
Ir1B Si1B 2.3657(5) . ?
Ir1B Rh1B 2.84255(14) . ?
Ir1B H1B 1.54(2) . ?
Rh1B C2B 1.8673(19) . ?
Rh1B P2B 2.3469(4) . ?
Rh1B P4B 2.3522(5) . ?
Rh1B Si1B 2.3644(5) . ?
Rh1B H2B 1.52(3) . ?
P1B C21B 1.8281(19) . ?
P1B C3B 1.8295(17) . ?
P1B C11B 1.8376(18) . ?
P2B C31B 1.8354(18) . ?
P2B C41B 1.8361(18) . ?
P2B C3B 1.8437(17) . ?
P3B C51B 1.8363(18) . ?
P3B C4B 1.8372(17) . ?
P3B C61B 1.8422(18) . ?
P4B C81B 1.8304(17) . ?
P4B C4B 1.8383(17) . ?
P4B C71B 1.8419(18) . ?
Si1B C91B 1.9232(19) . ?
Si1B H2SI 1.447(19) . ?
O1B C1B 1.144(2) . ?
O2B C2B 1.149(2) . ?
C11B C16B 1.385(3) . ?
C11B C12B 1.396(3) . ?
C12B C13B 1.385(3) . ?
C13B C14B 1.380(3) . ?
C14B C15B 1.374(3) . ?
C15B C16B 1.388(3) . ?
C21B C26B 1.382(3) . ?
C21B C22B 1.398(3) . ?
C22B C23B 1.386(3) . ?
C23B C24B 1.372(4) . ?
C24B C25B 1.382(4) . ?
C25B C26B 1.398(3) . ?
C31B C32B 1.389(3) . ?
C31B C36B 1.398(3) . ?
C32B C33B 1.395(3) . ?
C33B C34B 1.377(3) . ?
C34B C35B 1.384(3) . ?
C35B C36B 1.388(3) . ?
C41B C46B 1.393(3) . ?
C41B C42B 1.398(3) . ?
C42B C43B 1.389(3) . ?
C43B C44B 1.380(4) . ?
C44B C45B 1.374(4) . ?
C45B C46B 1.394(3) . ?
C51B C56B 1.393(3) . ?
C51B C52B 1.401(3) . ?
C52B C53B 1.385(3) . ?
C53B C54B 1.390(3) . ?
C54B C55B 1.381(3) . ?
C55B C56B 1.392(3) . ?
C61B C62B 1.386(3) . ?
C61B C66B 1.396(3) . ?
C62B C63B 1.395(3) . ?
C63B C64B 1.377(3) . ?
C64B C65B 1.377(3) . ?
C65B C66B 1.390(3) . ?
C71B C72B 1.385(3) . ?
C71B C76B 1.398(3) . ?
C72B C73B 1.397(3) . ?
C73B C74B 1.373(3) . ?
C74B C75B 1.383(3) . ?
C75B C76B 1.387(3) . ?
C81B C86B 1.389(3) . ?
C81B C82B 1.396(2) . ?
C82B C83B 1.387(3) . ?
C83B C84B 1.385(3) . ?
C84B C85B 1.381(3) . ?
C85B C86B 1.388(3) . ?
C91B C96B 1.412(3) . ?
C91B C92B 1.422(3) . ?
C92B C93B 1.402(3) . ?
C92B C97B 1.512(4) . ?
C93B C94B 1.379(4) . ?
C94B C95B 1.377(4) . ?
C94B C98B 1.514(3) . ?
C95B C96B 1.402(3) . ?
C96B C99B 1.501(3) . ?
Cl1S C1S 1.775(10) . ?
Cl2S C1S 1.707(13) . ?

loop_
_geom_torsion_atom_site_label_1
_geom_torsion_atom_site_label_2
_geom_torsion_atom_site_label_3
_geom_torsion_atom_site_label_4
_geom_torsion
_geom_torsion_site_symmetry_1
_geom_torsion_site_symmetry_2
_geom_torsion_site_symmetry_3
_geom_torsion_site_symmetry_4
_geom_torsion_publ_flag
C1A Ir1A Rh1A C2A 21.1(2) . . . . ?
P1A Ir1A Rh1A C2A -91.89(15) . . . . ?
P3A Ir1A Rh1A C2A 171.77(15) . . . . ?
Si1A Ir1A Rh1A C2A 3.64(15) . . . . ?
C1A Ir1A Rh1A P2A 131.56(13) . . . . ?
P1A Ir1A Rh1A P2A 18.590(16) . . . . ?
P3A Ir1A Rh1A P2A -77.751(16) . . . . ?
Si1A Ir1A Rh1A P2A 114.123(18) . . . . ?
C1A Ir1A Rh1A P4A -129.28(13) . . . . ?
P1A Ir1A Rh1A P4A 117.748(16) . . . . ?
P3A Ir1A Rh1A P4A 21.407(16) . . . . ?
Si1A Ir1A Rh1A P4A -146.719(18) . . . . ?
C1A Ir1A Rh1A Si1A 17.44(13) . . . . ?
P1A Ir1A Rh1A Si1A -95.533(18) . . . . ?
P3A Ir1A Rh1A Si1A 168.126(18) . . . . ?
C1A Ir1A P1A C3A 164.34(8) . . . . ?
P3A Ir1A P1A C3A 54.07(6) . . . . ?
Si1A Ir1A P1A C3A -92.81(6) . . . . ?
Rh1A Ir1A P1A C3A -39.47(6) . . . . ?
C1A Ir1A P1A C21A -72.54(9) . . . . ?
P3A Ir1A P1A C21A 177.19(7) . . . . ?
Si1A Ir1A P1A C21A 30.31(7) . . . . ?
Rh1A Ir1A P1A C21A 83.65(7) . . . . ?
C1A Ir1A P1A C11A 45.93(9) . . . . ?
P3A Ir1A P1A C11A -64.34(7) . . . . ?
Si1A Ir1A P1A C11A 148.78(7) . . . . ?
Rh1A Ir1A P1A C11A -157.88(7) . . . . ?
C2A Rh1A P2A C41A -79.92(9) . . . . ?
P4A Rh1A P2A C41A 33.87(7) . . . . ?
Si1A Rh1A P2A C41A 171.83(7) . . . . ?
Ir1A Rh1A P2A C41A 121.41(7) . . . . ?
C2A Rh1A P2A C3A 161.07(9) . . . . ?
P4A Rh1A P2A C3A -85.14(7) . . . . ?
Si1A Rh1A P2A C3A 52.82(7) . . . . ?
Ir1A Rh1A P2A C3A 2.40(7) . . . . ?
C2A Rh1A P2A C31A 36.60(9) . . . . ?
P4A Rh1A P2A C31A 150.39(6) . . . . ?
Si1A Rh1A P2A C31A -71.66(7) . . . . ?
Ir1A Rh1A P2A C31A -122.08(6) . . . . ?
C1A Ir1A P3A C51A -70.88(9) . . . . ?
P1A Ir1A P3A C51A 30.83(7) . . . . ?
Si1A Ir1A P3A C51A 138.84(7) . . . . ?
Rh1A Ir1A P3A C51A 122.07(7) . . . . ?
C1A Ir1A P3A C4A 167.65(9) . . . . ?
P1A Ir1A P3A C4A -90.65(6) . . . . ?
Si1A Ir1A P3A C4A 17.37(7) . . . . ?
Rh1A Ir1A P3A C4A 0.60(6) . . . . ?
C1A Ir1A P3A C61A 50.61(9) . . . . ?
P1A Ir1A P3A C61A 152.31(7) . . . . ?
Si1A Ir1A P3A C61A -99.67(7) . . . . ?
Rh1A Ir1A P3A C61A -116.45(6) . . . . ?
C2A Rh1A P4A C4A 147.86(9) . . . . ?
P2A Rh1A P4A C4A 46.71(6) . . . . ?
Si1A Rh1A P4A C4A -78.46(6) . . . . ?
Ir1A Rh1A P4A C4A -44.02(6) . . . . ?
C2A Rh1A P4A C81A 27.83(9) . . . . ?
P2A Rh1A P4A C81A -73.33(7) . . . . ?
Si1A Rh1A P4A C81A 161.50(7) . . . . ?
Ir1A Rh1A P4A C81A -164.05(7) . . . . ?
C2A Rh1A P4A C71A -94.71(9) . . . . ?
P2A Rh1A P4A C71A 164.14(6) . . . . ?
Si1A Rh1A P4A C71A 38.96(7) . . . . ?
Ir1A Rh1A P4A C71A 73.41(6) . . . . ?
C1A Ir1A Si1A C91A -64.20(9) . . . . ?
P1A Ir1A Si1A C91A -164.44(7) . . . . ?
P3A Ir1A Si1A C91A 87.15(8) . . . . ?
Rh1A Ir1A Si1A C91A 108.17(7) . . . . ?
C1A Ir1A Si1A Rh1A -172.38(6) . . . . ?
P1A Ir1A Si1A Rh1A 87.388(14) . . . . ?
P3A Ir1A Si1A Rh1A -21.03(3) . . . . ?
C2A Rh1A Si1A C91A 56.18(9) . . . . ?
P2A Rh1A Si1A C91A 159.00(6) . . . . ?
P4A Rh1A Si1A C91A -79.98(7) . . . . ?
Ir1A Rh1A Si1A C91A -125.27(7) . . . . ?
C2A Rh1A Si1A Ir1A -178.55(6) . . . . ?
P2A Rh1A Si1A Ir1A -75.732(16) . . . . ?
P4A Rh1A Si1A Ir1A 45.29(2) . . . . ?
P1A Ir1A C1A O1A 115(3) . . . . ?
P3A Ir1A C1A O1A -146(3) . . . . ?
Si1A Ir1A C1A O1A 18(3) . . . . ?
Rh1A Ir1A C1A O1A 3(3) . . . . ?
P2A Rh1A C2A O2A -168(3) . . . . ?
P4A Rh1A C2A O2A 90(3) . . . . ?
Si1A Rh1A C2A O2A -55(3) . . . . ?
Ir1A Rh1A C2A O2A -58(3) . . . . ?
C21A P1A C3A P2A -82.52(10) . . . . ?
C11A P1A C3A P2A 176.33(9) . . . . ?
Ir1A P1A C3A P2A 48.69(10) . . . . ?
C41A P2A C3A P1A -156.30(9) . . . . ?
C31A P2A C3A P1A 102.00(10) . . . . ?
Rh1A P2A C3A P1A -30.75(11) . . . . ?
C81A P4A C4A P3A -174.89(9) . . . . ?
C71A P4A C4A P3A -72.10(11) . . . . ?
Rh1A P4A C4A P3A 53.79(10) . . . . ?
C51A P3A C4A P4A -161.91(9) . . . . ?
C61A P3A C4A P4A 95.87(10) . . . . ?
Ir1A P3A C4A P4A -31.00(11) . . . . ?
C3A P1A C11A C16A 6.78(19) . . . . ?
C21A P1A C11A C16A -100.81(18) . . . . ?
Ir1A P1A C11A C16A 129.28(16) . . . . ?
C3A P1A C11A C12A -177.87(15) . . . . ?
C21A P1A C11A C12A 74.54(16) . . . . ?
Ir1A P1A C11A C12A -55.37(17) . . . . ?
C16A C11A C12A C13A 1.1(3) . . . . ?
P1A C11A C12A C13A -174.50(16) . . . . ?
C11A C12A C13A C14A -0.1(3) . . . . ?
C12A C13A C14A C15A -1.2(4) . . . . ?
C13A C14A C15A C16A 1.6(4) . . . . ?
C12A C11A C16A C15A -0.7(3) . . . . ?
P1A C11A C16A C15A 174.68(18) . . . . ?
C14A C15A C16A C11A -0.6(4) . . . . ?
C3A P1A C21A C26A -14.31(17) . . . . ?
C11A P1A C21A C26A 91.06(16) . . . . ?
Ir1A P1A C21A C26A -139.99(14) . . . . ?
C3A P1A C21A C22A 172.94(14) . . . . ?
C11A P1A C21A C22A -81.68(15) . . . . ?
Ir1A P1A C21A C22A 47.27(16) . . . . ?
C26A C21A C22A C23A -2.1(3) . . . . ?
P1A C21A C22A C23A 171.03(16) . . . . ?
C21A C22A C23A C24A 2.8(3) . . . . ?
C22A C23A C24A C25A -1.1(3) . . . . ?
C23A C24A C25A C26A -1.3(3) . . . . ?
C24A C25A C26A C21A 1.9(3) . . . . ?
C22A C21A C26A C25A -0.2(3) . . . . ?
P1A C21A C26A C25A -172.91(15) . . . . ?
C41A P2A C31A C32A 137.39(15) . . . . ?
C3A P2A C31A C32A -118.27(15) . . . . ?
Rh1A P2A C31A C32A 12.84(17) . . . . ?
C41A P2A C31A C36A -41.59(16) . . . . ?
C3A P2A C31A C36A 62.76(16) . . . . ?
Rh1A P2A C31A C36A -166.13(13) . . . . ?
C36A C31A C32A C33A 0.3(3) . . . . ?
P2A C31A C32A C33A -178.74(14) . . . . ?
C31A C32A C33A C34A -0.5(3) . . . . ?
C32A C33A C34A C35A 0.2(3) . . . . ?
C33A C34A C35A C36A 0.2(3) . . . . ?
C34A C35A C36A C31A -0.4(3) . . . . ?
C32A C31A C36A C35A 0.2(3) . . . . ?
P2A C31A C36A C35A 179.19(16) . . . . ?
C3A P2A C41A C46A -3.40(19) . . . . ?
C31A P2A C41A C46A 101.41(18) . . . . ?
Rh1A P2A C41A C46A -130.49(16) . . . . ?
C3A P2A C41A C42A 178.32(14) . . . . ?
C31A P2A C41A C42A -76.87(15) . . . . ?
Rh1A P2A C41A C42A 51.23(16) . . . . ?
C46A C41A C42A C43A -0.6(3) . . . . ?
P2A C41A C42A C43A 177.84(16) . . . . ?
C41A C42A C43A C44A 0.9(3) . . . . ?
C42A C43A C44A C45A -0.3(4) . . . . ?
C43A C44A C45A C46A -0.7(4) . . . . ?
C42A C41A C46A C45A -0.5(3) . . . . ?
P2A C41A C46A C45A -178.69(17) . . . . ?
C44A C45A C46A C41A 1.1(4) . . . . ?
C4A P3A C51A C56A 7.3(2) . . . . ?
C61A P3A C51A C56A 109.91(19) . . . . ?
Ir1A P3A C51A C56A -119.97(17) . . . . ?
C4A P3A C51A C52A -173.08(15) . . . . ?
C61A P3A C51A C52A -70.43(16) . . . . ?
Ir1A P3A C51A C52A 59.69(16) . . . . ?
C56A C51A C52A C53A 0.2(3) . . . . ?
P3A C51A C52A C53A -179.47(16) . . . . ?
C51A C52A C53A C54A 0.2(3) . . . . ?
C52A C53A C54A C55A -0.4(4) . . . . ?
C53A C54A C55A C56A 0.2(4) . . . . ?
C52A C51A C56A C55A -0.4(3) . . . . ?
P3A C51A C56A C55A 179.24(19) . . . . ?
C54A C55A C56A C51A 0.2(4) . . . . ?
C51A P3A C61A C62A 135.55(16) . . . . ?
C4A P3A C61A C62A -120.21(16) . . . . ?
Ir1A P3A C61A C62A 4.09(18) . . . . ?
C51A P3A C61A C66A -47.38(16) . . . . ?
C4A P3A C61A C66A 56.86(16) . . . . ?
Ir1A P3A C61A C66A -178.84(13) . . . . ?
C66A C61A C62A C63A -1.8(3) . . . . ?
P3A C61A C62A C63A 175.25(15) . . . . ?
C61A C62A C63A C64A -0.4(3) . . . . ?
C62A C63A C64A C65A 2.2(3) . . . . ?
C63A C64A C65A C66A -1.7(3) . . . . ?
C64A C65A C66A C61A -0.6(3) . . . . ?
C62A C61A C66A C65A 2.4(3) . . . . ?
P3A C61A C66A C65A -174.77(16) . . . . ?
C4A P4A C71A C72A 127.92(15) . . . . ?
C81A P4A C71A C72A -127.91(16) . . . . ?
Rh1A P4A C71A C72A 5.44(17) . . . . ?
C4A P4A C71A C76A -51.70(16) . . . . ?
C81A P4A C71A C76A 52.46(16) . . . . ?
Rh1A P4A C71A C76A -174.19(13) . . . . ?
C76A C71A C72A C73A 0.2(3) . . . . ?
P4A C71A C72A C73A -179.40(15) . . . . ?
C71A C72A C73A C74A 0.1(3) . . . . ?
C72A C73A C74A C75A 0.4(3) . . . . ?
C73A C74A C75A C76A -1.2(3) . . . . ?
C74A C75A C76A C71A 1.5(3) . . . . ?
C72A C71A C76A C75A -1.0(3) . . . . ?
P4A C71A C76A C75A 178.61(16) . . . . ?
C4A P4A C81A C86A 10.3(2) . . . . ?
C71A P4A C81A C86A -94.48(19) . . . . ?
Rh1A P4A C81A C86A 135.23(17) . . . . ?
C4A P4A C81A C82A -170.08(15) . . . . ?
C71A P4A C81A C82A 85.09(16) . . . . ?
Rh1A P4A C81A C82A -45.20(17) . . . . ?
C86A C81A C82A C83A 0.2(3) . . . . ?
P4A C81A C82A C83A -179.36(16) . . . . ?
C81A C82A C83A C84A -0.4(3) . . . . ?
C82A C83A C84A C85A 0.6(4) . . . . ?
C83A C84A C85A C86A -0.5(4) . . . . ?
C82A C81A C86A C85A -0.2(3) . . . . ?
P4A C81A C86A C85A 179.4(2) . . . . ?
C84A C85A C86A C81A 0.3(4) . . . . ?
Ir1A Si1A C91A C96A 6.9(2) . . . . ?
Rh1A Si1A C91A C96A 94.96(16) . . . . ?
Ir1A Si1A C91A C92A -164.99(11) . . . . ?
Rh1A Si1A C91A C92A -76.98(14) . . . . ?
C96A C91A C92A C93A -5.4(3) . . . . ?
Si1A C91A C92A C93A 167.30(15) . . . . ?
C96A C91A C92A C97A 173.44(18) . . . . ?
Si1A C91A C92A C97A -13.8(2) . . . . ?
C91A C92A C93A C94A 0.4(3) . . . . ?
C97A C92A C93A C94A -178.5(2) . . . . ?
C92A C93A C94A C95A 4.2(3) . . . . ?
C92A C93A C94A C98A -175.4(2) . . . . ?
C93A C94A C95A C96A -3.6(3) . . . . ?
C98A C94A C95A C96A 175.9(2) . . . . ?
C94A C95A C96A C91A -1.5(3) . . . . ?
C94A C95A C96A C99A 176.4(2) . . . . ?
C92A C91A C96A C95A 6.0(3) . . . . ?
Si1A C91A C96A C95A -165.88(15) . . . . ?
C92A C91A C96A C99A -171.78(18) . . . . ?
Si1A C91A C96A C99A 16.4(3) . . . . ?
C1B Ir1B Rh1B C2B 36.1(2) . . . . ?
P3B Ir1B Rh1B C2B 177.91(13) . . . . ?
P1B Ir1B Rh1B C2B -85.18(13) . . . . ?
Si1B Ir1B Rh1B C2B 6.95(13) . . . . ?
C1B Ir1B Rh1B P2B 139.48(17) . . . . ?
P3B Ir1B Rh1B P2B -78.708(15) . . . . ?
P1B Ir1B Rh1B P2B 18.208(16) . . . . ?
Si1B Ir1B Rh1B P2B 110.337(19) . . . . ?
C1B Ir1B Rh1B P4B -123.15(17) . . . . ?
P3B Ir1B Rh1B P4B 18.662(15) . . . . ?
P1B Ir1B Rh1B P4B 115.577(16) . . . . ?
Si1B Ir1B Rh1B P4B -152.294(19) . . . . ?
C1B Ir1B Rh1B Si1B 29.14(17) . . . . ?
P3B Ir1B Rh1B Si1B 170.955(18) . . . . ?
P1B Ir1B Rh1B Si1B -92.129(19) . . . . ?
C1B Ir1B P1B C21B -76.29(9) . . . . ?
P3B Ir1B P1B C21B 178.26(7) . . . . ?
Si1B Ir1B P1B C21B 31.33(7) . . . . ?
Rh1B Ir1B P1B C21B 84.41(7) . . . . ?
C1B Ir1B P1B C3B 161.04(8) . . . . ?
P3B Ir1B P1B C3B 55.59(6) . . . . ?
Si1B Ir1B P1B C3B -91.34(6) . . . . ?
Rh1B Ir1B P1B C3B -38.26(6) . . . . ?
C1B Ir1B P1B C11B 43.25(9) . . . . ?
P3B Ir1B P1B C11B -62.20(7) . . . . ?
Si1B Ir1B P1B C11B 150.87(7) . . . . ?
Rh1B Ir1B P1B C11B -156.05(7) . . . . ?
C2B Rh1B P2B C31B 34.19(9) . . . . ?
P4B Rh1B P2B C31B 150.95(7) . . . . ?
Si1B Rh1B P2B C31B -68.81(7) . . . . ?
Ir1B Rh1B P2B C31B -120.37(7) . . . . ?
C2B Rh1B P2B C41B -83.75(9) . . . . ?
P4B Rh1B P2B C41B 33.00(7) . . . . ?
Si1B Rh1B P2B C41B 173.24(7) . . . . ?
Ir1B Rh1B P2B C41B 121.68(7) . . . . ?
C2B Rh1B P2B C3B 156.96(9) . . . . ?
P4B Rh1B P2B C3B -86.29(7) . . . . ?
Si1B Rh1B P2B C3B 53.96(7) . . . . ?
Ir1B Rh1B P2B C3B 2.39(6) . . . . ?
C1B Ir1B P3B C51B -68.18(9) . . . . ?
P1B Ir1B P3B C51B 33.61(7) . . . . ?
Si1B Ir1B P3B C51B 138.73(7) . . . . ?
Rh1B Ir1B P3B C51B 125.87(7) . . . . ?
C1B Ir1B P3B C4B 169.62(9) . . . . ?
P1B Ir1B P3B C4B -88.59(6) . . . . ?
Si1B Ir1B P3B C4B 16.53(7) . . . . ?
Rh1B Ir1B P3B C4B 3.68(6) . . . . ?
C1B Ir1B P3B C61B 52.85(9) . . . . ?
P1B Ir1B P3B C61B 154.64(6) . . . . ?
Si1B Ir1B P3B C61B -100.24(7) . . . . ?
Rh1B Ir1B P3B C61B -113.10(6) . . . . ?
C2B Rh1B P4B C81B 29.91(9) . . . . ?
P2B Rh1B P4B C81B -69.10(7) . . . . ?
Si1B Rh1B P4B C81B 168.93(7) . . . . ?
Ir1B Rh1B P4B C81B -160.06(7) . . . . ?
C2B Rh1B P4B C4B 148.97(9) . . . . ?
P2B Rh1B P4B C4B 49.97(6) . . . . ?
Si1B Rh1B P4B C4B -72.00(6) . . . . ?
Ir1B Rh1B P4B C4B -40.99(6) . . . . ?
C2B Rh1B P4B C71B -90.27(9) . . . . ?
P2B Rh1B P4B C71B 170.73(7) . . . . ?
Si1B Rh1B P4B C71B 48.76(7) . . . . ?
Ir1B Rh1B P4B C71B 79.77(7) . . . . ?
C2B Rh1B Si1B C91B 54.29(10) . . . . ?
P2B Rh1B Si1B C91B 152.81(7) . . . . ?
P4B Rh1B Si1B C91B -88.72(8) . . . . ?
Ir1B Rh1B Si1B C91B -128.82(8) . . . . ?
C2B Rh1B Si1B Ir1B -176.89(6) . . . . ?
P2B Rh1B Si1B Ir1B -78.377(16) . . . . ?
P4B Rh1B Si1B Ir1B 40.10(2) . . . . ?
C1B Ir1B Si1B C91B -57.07(10) . . . . ?
P3B Ir1B Si1B C91B 95.61(8) . . . . ?
P1B Ir1B Si1B C91B -158.08(8) . . . . ?
Rh1B Ir1B Si1B C91B 111.75(8) . . . . ?
C1B Ir1B Si1B Rh1B -168.82(7) . . . . ?
P3B Ir1B Si1B Rh1B -16.13(3) . . . . ?
P1B Ir1B Si1B Rh1B 90.172(14) . . . . ?
P3B Ir1B C1B O1B -87(4) . . . . ?
P1B Ir1B C1B O1B 174(100) . . . . ?
Si1B Ir1B C1B O1B 78(4) . . . . ?
Rh1B Ir1B C1B O1B 54(4) . . . . ?
P2B Rh1B C2B O2B -106(2) . . . . ?
P4B Rh1B C2B O2B 153(2) . . . . ?
Si1B Rh1B C2B O2B 2(2) . . . . ?
Ir1B Rh1B C2B O2B -4(2) . . . . ?
C21B P1B C3B P2B -82.49(11) . . . . ?
C11B P1B C3B P2B 175.56(9) . . . . ?
Ir1B P1B C3B P2B 47.55(10) . . . . ?
C31B P2B C3B P1B 100.15(10) . . . . ?
C41B P2B C3B P1B -157.44(9) . . . . ?
Rh1B P2B C3B P1B -30.46(11) . . . . ?
C51B P3B C4B P4B -164.29(9) . . . . ?
C61B P3B C4B P4B 92.71(10) . . . . ?
Ir1B P3B C4B P4B -33.10(10) . . . . ?
C81B P4B C4B P3B -178.04(9) . . . . ?
C71B P4B C4B P3B -77.60(10) . . . . ?
Rh1B P4B C4B P3B 52.40(10) . . . . ?
C21B P1B C11B C16B -107.99(17) . . . . ?
C3B P1B C11B C16B 0.42(18) . . . . ?
Ir1B P1B C11B C16B 122.12(15) . . . . ?
C21B P1B C11B C12B 66.48(17) . . . . ?
C3B P1B C11B C12B 174.89(16) . . . . ?
Ir1B P1B C11B C12B -63.40(17) . . . . ?
C16B C11B C12B C13B 2.0(3) . . . . ?
P1B C11B C12B C13B -172.75(18) . . . . ?
C11B C12B C13B C14B -0.5(4) . . . . ?
C12B C13B C14B C15B -1.3(4) . . . . ?
C13B C14B C15B C16B 1.6(4) . . . . ?
C12B C11B C16B C15B -1.7(3) . . . . ?
P1B C11B C16B C15B 172.76(17) . . . . ?
C14B C15B C16B C11B 0.0(3) . . . . ?
C3B P1B C21B C26B -14.80(18) . . . . ?
C11B P1B C21B C26B 90.44(17) . . . . ?
Ir1B P1B C21B C26B -139.39(14) . . . . ?
C3B P1B C21B C22B 167.75(15) . . . . ?
C11B P1B C21B C22B -87.01(16) . . . . ?
Ir1B P1B C21B C22B 43.16(17) . . . . ?
C26B C21B C22B C23B 0.3(3) . . . . ?
P1B C21B C22B C23B 177.90(17) . . . . ?
C21B C22B C23B C24B 1.7(3) . . . . ?
C22B C23B C24B C25B -2.0(4) . . . . ?
C23B C24B C25B C26B 0.4(4) . . . . ?
C22B C21B C26B C25B -2.0(3) . . . . ?
P1B C21B C26B C25B -179.40(16) . . . . ?
C24B C25B C26B C21B 1.6(3) . . . . ?
C41B P2B C31B C32B 151.00(15) . . . . ?
C3B P2B C31B C32B -104.97(15) . . . . ?
Rh1B P2B C31B C32B 24.49(17) . . . . ?
C41B P2B C31B C36B -32.19(17) . . . . ?
C3B P2B C31B C36B 71.84(17) . . . . ?
Rh1B P2B C31B C36B -158.70(14) . . . . ?
C36B C31B C32B C33B -0.5(3) . . . . ?
P2B C31B C32B C33B 176.36(15) . . . . ?
C31B C32B C33B C34B 0.3(3) . . . . ?
C32B C33B C34B C35B 0.2(3) . . . . ?
C33B C34B C35B C36B -0.3(4) . . . . ?
C34B C35B C36B C31B 0.1(3) . . . . ?
C32B C31B C36B C35B 0.3(3) . . . . ?
P2B C31B C36B C35B -176.50(17) . . . . ?
C31B P2B C41B C46B 103.34(17) . . . . ?
C3B P2B C41B C46B -1.62(18) . . . . ?
Rh1B P2B C41B C46B -128.74(15) . . . . ?
C31B P2B C41B C42B -74.97(15) . . . . ?
C3B P2B C41B C42B -179.93(14) . . . . ?
Rh1B P2B C41B C42B 52.95(15) . . . . ?
C46B C41B C42B C43B -0.1(3) . . . . ?
P2B C41B C42B C43B 178.36(15) . . . . ?
C41B C42B C43B C44B 1.3(3) . . . . ?
C42B C43B C44B C45B -1.4(3) . . . . ?
C43B C44B C45B C46B 0.2(3) . . . . ?
C42B C41B C46B C45B -1.1(3) . . . . ?
P2B C41B C46B C45B -179.40(15) . . . . ?
C44B C45B C46B C41B 1.0(3) . . . . ?
C4B P3B C51B C56B 11.70(18) . . . . ?
C61B P3B C51B C56B 114.98(17) . . . . ?
Ir1B P3B C51B C56B -116.05(15) . . . . ?
C4B P3B C51B C52B -169.43(14) . . . . ?
C61B P3B C51B C52B -66.14(16) . . . . ?
Ir1B P3B C51B C52B 62.83(16) . . . . ?
C56B C51B C52B C53B -1.7(3) . . . . ?
P3B C51B C52B C53B 179.38(16) . . . . ?
C51B C52B C53B C54B 0.5(3) . . . . ?
C52B C53B C54B C55B 0.9(3) . . . . ?
C53B C54B C55B C56B -1.1(4) . . . . ?
C54B C55B C56B C51B -0.1(3) . . . . ?
C52B C51B C56B C55B 1.5(3) . . . . ?
P3B C51B C56B C55B -179.65(16) . . . . ?
C51B P3B C61B C62B 135.14(17) . . . . ?
C4B P3B C61B C62B -119.89(17) . . . . ?
Ir1B P3B C61B C62B 4.21(18) . . . . ?
C51B P3B C61B C66B -48.01(17) . . . . ?
C4B P3B C61B C66B 56.96(17) . . . . ?
Ir1B P3B C61B C66B -178.94(13) . . . . ?
C66B C61B C62B C63B -1.3(3) . . . . ?
P3B C61B C62B C63B 175.57(17) . . . . ?
C61B C62B C63B C64B 0.1(4) . . . . ?
C62B C63B C64B C65B 0.8(4) . . . . ?
C63B C64B C65B C66B -0.4(4) . . . . ?
C64B C65B C66B C61B -0.9(3) . . . . ?
C62B C61B C66B C65B 1.7(3) . . . . ?
P3B C61B C66B C65B -175.22(17) . . . . ?
C81B P4B C71B C72B -119.24(16) . . . . ?
C4B P4B C71B C72B 136.66(16) . . . . ?
Rh1B P4B C71B C72B 12.00(18) . . . . ?
C81B P4B C71B C76B 54.80(17) . . . . ?
C4B P4B C71B C76B -49.30(17) . . . . ?
Rh1B P4B C71B C76B -173.97(13) . . . . ?
C76B C71B C72B C73B 0.0(3) . . . . ?
P4B C71B C72B C73B 174.18(16) . . . . ?
C71B C72B C73B C74B 0.1(3) . . . . ?
C72B C73B C74B C75B 0.3(4) . . . . ?
C73B C74B C75B C76B -0.6(4) . . . . ?
C74B C75B C76B C71B 0.7(3) . . . . ?
C72B C71B C76B C75B -0.4(3) . . . . ?
P4B C71B C76B C75B -174.65(16) . . . . ?
C4B P4B C81B C86B 3.40(17) . . . . ?
C71B P4B C81B C86B -101.96(16) . . . . ?
Rh1B P4B C81B C86B 127.12(14) . . . . ?
C4B P4B C81B C82B -178.78(14) . . . . ?
C71B P4B C81B C82B 75.86(15) . . . . ?
Rh1B P4B C81B C82B -55.06(15) . . . . ?
C86B C81B C82B C83B 1.4(3) . . . . ?
P4B C81B C82B C83B -176.57(15) . . . . ?
C81B C82B C83B C84B -1.6(3) . . . . ?
C82B C83B C84B C85B 0.5(3) . . . . ?
C83B C84B C85B C86B 0.8(3) . . . . ?
C84B C85B C86B C81B -1.0(3) . . . . ?
C82B C81B C86B C85B -0.1(3) . . . . ?
P4B C81B C86B C85B 177.74(15) . . . . ?
Rh1B Si1B C91B C96B 85.15(17) . . . . ?
Ir1B Si1B C91B C96B -6.6(2) . . . . ?
Rh1B Si1B C91B C92B -88.64(16) . . . . ?
Ir1B Si1B C91B C92B 179.56(12) . . . . ?
C96B C91B C92B C93B -3.0(3) . . . . ?
Si1B C91B C92B C93B 171.34(17) . . . . ?
C96B C91B C92B C97B 179.4(2) . . . . ?
Si1B C91B C92B C97B -6.3(3) . . . . ?
C91B C92B C93B C94B 0.2(4) . . . . ?
C97B C92B C93B C94B 177.9(2) . . . . ?
C92B C93B C94B C95B 2.6(4) . . . . ?
C92B C93B C94B C98B -175.1(2) . . . . ?
C93B C94B C95B C96B -2.4(4) . . . . ?
C98B C94B C95B C96B 175.2(2) . . . . ?
C94B C95B C96B C91B -0.4(3) . . . . ?
C94B C95B C96B C99B -179.4(2) . . . . ?
C92B C91B C96B C95B 3.1(3) . . . . ?
Si1B C91B C96B C95B -170.67(16) . . . . ?
C92B C91B C96B C99B -177.99(19) . . . . ?
Si1B C91B C96B C99B 8.2(3) . . . . ?
